data_7710202
loop_
_publ_author_name
'Pilichos, Evangelos'
'Font-Bardia, Merce'
'Cano, Joan'
'Escuer, Albert'
'Mayans, Julia'

_publ_section_title
;
 Slow magnetic relaxation for cobalt(II) complexes in axial bipyramidal
 environment: an S = &#x00BD; spin case
;
_journal_name_full 'Dalton Transactions'
_journal_paper_doi 10.1039/D2DT00880G
_journal_year 2022
_chemical_absolute_configuration rm
_chemical_formula_moiety 'C48 H60 Co Cu2 N4 O10, 2(Cl O4), C H4 O, 0.5(H2 O)'
_chemical_formula_sum 'C49 H65 Cl2 Co Cu2 N4 O19.5'
_chemical_formula_weight 1278.95
_space_group_crystal_system triclinic
_space_group_IT_number 1
_space_group_name_Hall 'P 1'
_space_group_name_H-M_alt 'P 1'
_atom_sites_solution_hydrogens mixed
_audit_creation_method SHELXL-2018/3
_audit_update_record
;
2022-03-09 deposited with the CCDC.	2022-05-05 downloaded from the CCDC.
;
_cell_angle_alpha 90.243(2)
_cell_angle_beta 90.262(2)
_cell_angle_gamma 109.057(2)
_cell_formula_units_Z 4
_cell_length_a 16.1923(9)
_cell_length_b 17.1783(10)
_cell_length_c 20.1620(9)
_cell_measurement_reflns_used 9866
_cell_measurement_temperature 100(2)
_cell_measurement_theta_max 30.52
_cell_measurement_theta_min 2.34
_cell_volume 5300.7(5)
_computing_cell_refinement 'Bruker SAINT'
_computing_data_collection 'Bruker APEX3'
_computing_data_reduction 'Bruker SAINT'
_computing_molecular_graphics 'Bruker SHELXTL'
_computing_publication_material 'Bruker SHELXTL'
_computing_structure_refinement 'SHELXL-2018/3 (Sheldrick, 2018)'
_computing_structure_solution 'SHELXT 2014/5 (Sheldrick, 2014)'
_diffrn_ambient_temperature 100(2)
_diffrn_measured_fraction_theta_full 0.981
_diffrn_measured_fraction_theta_max 0.976
_diffrn_measurement_device_type 'D8 Venture'
_diffrn_measurement_method '\f and \w scans'
_diffrn_radiation_type MoK\a
_diffrn_radiation_wavelength 0.71073
_diffrn_reflns_av_R_equivalents 0.0318
_diffrn_reflns_av_unetI/netI 0.0543
_diffrn_reflns_Laue_measured_fraction_full 0.981
_diffrn_reflns_Laue_measured_fraction_max 0.976
_diffrn_reflns_limit_h_max 23
_diffrn_reflns_limit_h_min -22
_diffrn_reflns_limit_k_max 19
_diffrn_reflns_limit_k_min -24
_diffrn_reflns_limit_l_max 28
_diffrn_reflns_limit_l_min -28
_diffrn_reflns_number 48338
_diffrn_reflns_point_group_measured_fraction_full 0.848
_diffrn_reflns_point_group_measured_fraction_max 0.743
_diffrn_reflns_theta_full 25.242
_diffrn_reflns_theta_max 30.570
_diffrn_reflns_theta_min 2.329
_diffrn_source microfocus
_exptl_absorpt_coefficient_mu 1.286
_exptl_absorpt_correction_T_max 0.7461
_exptl_absorpt_correction_T_min 0.6441
_exptl_absorpt_correction_type multi-scan
_exptl_absorpt_process_details sadabs
_exptl_crystal_colour red
_exptl_crystal_density_diffrn 1.603
_exptl_crystal_description prism
_exptl_crystal_F_000 2648
_exptl_crystal_size_max 0.150
_exptl_crystal_size_mid 0.120
_exptl_crystal_size_min 0.110
_refine_diff_density_max 1.209
_refine_diff_density_min -1.028
_refine_diff_density_rms 0.125
_refine_ls_abs_structure_details
;
 Refined as an inversion twin.
;
_refine_ls_abs_structure_Flack 0.189(12)
_refine_ls_extinction_method none
_refine_ls_goodness_of_fit_ref 1.039
_refine_ls_hydrogen_treatment mixed
_refine_ls_matrix_type full
_refine_ls_number_parameters 2629
_refine_ls_number_reflns 48338
_refine_ls_number_restraints 118
_refine_ls_restrained_S_all 1.093
_refine_ls_R_factor_all 0.0693
_refine_ls_R_factor_gt 0.0607
_refine_ls_shift/su_max 0.004
_refine_ls_shift/su_mean 0.000
_refine_ls_structure_factor_coef Fsqd
_refine_ls_weighting_details 'w=1/[\s^2^(Fo^2^)+(0.0544P)^2^+22.2093P] where P=(Fo^2^+2Fc^2^)/3'
_refine_ls_weighting_scheme calc
_refine_ls_wR_factor_gt 0.1542
_refine_ls_wR_factor_ref 0.1629
_reflns_Friedel_coverage 0.523
_reflns_Friedel_fraction_full 0.716
_reflns_Friedel_fraction_max 0.510
_reflns_number_gt 42605
_reflns_number_total 48338
_reflns_threshold_expression 'I > 2\s(I)'
_cod_data_source_file d2dt00880g2.cif
_cod_data_source_block I06ZB118_0m_ba
_cod_depositor_comments
;

2024-12-16
Z value and formula fixed to values more according to usual
chemical conventions.                 miguel
;
_cod_original_formula_sum 'C196 H260 Cl8 Co4 Cu8 N16 O78'
_cod_original_formula_weight 5115.82
_cod_original_formula_moiety '4(C48 H60 Co Cu2 N4 O10), 8(Cl O4), 4(C H4 O), 2(H2 O)'
_cod_original_formula_units_Z 1
_cod_database_code 7710202
_shelx_shelxl_version_number 2018/3
_shelx_space_group_comment
;
The symmetry employed for this shelxl refinement is uniquely defined
by the following loop, which should always be used as a source of
symmetry information in preference to the above space-group names.
They are only intended as comments.
;

loop_
_space_group_symop_operation_xyz
'x, y, z'

loop_
_atom_site_label
_atom_site_type_symbol
_atom_site_fract_x
_atom_site_fract_y
_atom_site_fract_z
_atom_site_U_iso_or_equiv
_atom_site_adp_type
_atom_site_occupancy
_atom_site_site_symmetry_order
_atom_site_calc_flag
_atom_site_refinement_flags_posn
_atom_site_refinement_flags_adp
_atom_site_refinement_flags_occupancy
_atom_site_disorder_assembly
_atom_site_disorder_group
Cu1A Cu 0.58037(6) -0.13035(6) 0.80222(4) 0.02201(19) Uani 1 1 d . . . . .
Cu2A Cu 0.52778(7) 0.17249(6) 0.69707(5) 0.0270(2) Uani 1 1 d . . . . .
Co1A Co 0.68261(7) 0.06949(7) 0.73185(6) 0.0282(2) Uani 1 1 d . . . . .
O1A O 0.8681(5) -0.0685(6) 0.7728(4) 0.062(2) Uani 1 1 d D . . . .
O2A O 0.7031(5) -0.1089(4) 0.7999(3) 0.0338(14) Uani 1 1 d . . . . .
O3A O 0.5904(3) -0.0469(3) 0.7332(2) 0.0192(10) Uani 1 1 d . . . . .
O4A O 0.6357(4) 0.0480(4) 0.6330(3) 0.0295(12) Uani 1 1 d . . . . .
O5A O 0.6881(5) 0.0773(5) 0.8390(4) 0.0430(17) Uani 1 1 d . . . . .
O6A O 0.5845(3) 0.1155(3) 0.7562(3) 0.0232(11) Uani 1 1 d . . . . .
O7A O 0.6383(4) 0.2421(4) 0.6660(3) 0.0283(12) Uani 1 1 d . . . . .
O8A O 0.7972(5) 0.3352(5) 0.6490(4) 0.0482(18) Uani 1 1 d D . . . .
O9A O 0.7637(5) 0.1839(5) 0.7197(4) 0.0474(18) Uani 1 1 d D . . . .
H9E H 0.803(4) 0.194(8) 0.694(4) 0.057 Uiso 1 1 d D U . . .
H9F H 0.724(4) 0.173(7) 0.693(4) 0.057 Uiso 1 1 d D U . . .
O10A O 0.7830(6) 0.0262(7) 0.7143(5) 0.061(2) Uani 1 1 d D . . . .
H10E H 0.786(8) -0.005(7) 0.743(5) 0.074 Uiso 1 1 d D U . . .
H10F H 0.828(4) 0.041(8) 0.695(5) 0.074 Uiso 1 1 d D U . . .
N1A N 0.5580(4) -0.2147(4) 0.8700(3) 0.0209(12) Uani 1 1 d . . . . .
N2A N 0.4555(4) -0.1577(3) 0.8035(3) 0.0190(11) Uani 1 1 d . . . . .
N3A N 0.4143(4) 0.1037(4) 0.7222(4) 0.0280(14) Uani 1 1 d . . . . .
N4A N 0.4639(5) 0.2264(4) 0.6411(4) 0.0332(16) Uani 1 1 d . . . . .
C1A C 0.9446(10) -0.0739(13) 0.6666(6) 0.093(4) Uani 1 1 d D . . . .
H1AA H 0.989717 -0.020483 0.659610 0.139 Uiso 1 1 calc R U . . .
H1AB H 0.888305 -0.071841 0.650119 0.139 Uiso 1 1 calc R U . . .
H1AC H 0.960174 -0.116785 0.642527 0.139 Uiso 1 1 calc R U . . .
C2A C 0.9379(11) -0.0930(13) 0.7381(7) 0.093(4) Uani 1 1 d D . . . .
H2AA H 0.994899 -0.064286 0.759558 0.111 Uiso 1 1 calc R U . . .
H2AB H 0.925684 -0.152919 0.743648 0.111 Uiso 1 1 calc R U . . .
C3A C 0.8381(7) -0.1195(7) 0.8290(5) 0.0432(16) Uani 1 1 d . . . . .
C4A C 0.8901(7) -0.1441(7) 0.8682(5) 0.0432(16) Uani 1 1 d . . . . .
H4A H 0.951094 -0.126211 0.859887 0.052 Uiso 1 1 calc R U . . .
C5A C 0.8564(8) -0.1966(7) 0.9223(6) 0.048(3) Uani 1 1 d . . . . .
H5A H 0.894223 -0.214230 0.950225 0.057 Uiso 1 1 calc R U . . .
C6A C 0.7653(7) -0.2224(6) 0.9343(5) 0.040(2) Uani 1 1 d . . . . .
H6A H 0.740521 -0.258452 0.969867 0.048 Uiso 1 1 calc R U . . .
C7A C 0.7111(6) -0.1924(6) 0.8909(4) 0.0293(17) Uani 1 1 d . . . . .
C8A C 0.7522(6) -0.1398(6) 0.8397(5) 0.036(2) Uani 1 1 d . . . . .
C9A C 0.6186(6) -0.2298(5) 0.9050(4) 0.0275(17) Uani 1 1 d . . . . .
H9A H 0.601752 -0.266732 0.941228 0.033 Uiso 1 1 calc R U . . .
C10A C 0.4667(6) -0.2596(5) 0.8808(4) 0.0316(17) Uani 1 1 d . . . . .
H10A H 0.449371 -0.304308 0.846472 0.038 Uiso 1 1 calc R U . . .
C11A C 0.4463(7) -0.3017(5) 0.9473(5) 0.035(2) Uani 1 1 d . . . . .
H11A H 0.467891 -0.261114 0.983692 0.042 Uiso 1 1 calc R U . . .
H11B H 0.474719 -0.344471 0.951343 0.042 Uiso 1 1 calc R U . . .
C12A C 0.3408(6) -0.3431(6) 0.9512(5) 0.038(2) Uani 1 1 d . . . . .
H12A H 0.321150 -0.388786 0.918583 0.046 Uiso 1 1 calc R U . . .
H12B H 0.324536 -0.366486 0.995972 0.046 Uiso 1 1 calc R U . . .
C13A C 0.2961(7) -0.2824(6) 0.9375(5) 0.042(2) Uani 1 1 d . . . . .
H13A H 0.313382 -0.238137 0.971497 0.051 Uiso 1 1 calc R U . . .
H13B H 0.232107 -0.309647 0.940280 0.051 Uiso 1 1 calc R U . . .
C14A C 0.3200(5) -0.2440(5) 0.8671(4) 0.0293(17) Uani 1 1 d . . . . .
H14A H 0.301839 -0.287830 0.832820 0.035 Uiso 1 1 calc R U . . .
H14B H 0.289104 -0.203954 0.858561 0.035 Uiso 1 1 calc R U . . .
C15A C 0.4178(5) -0.2013(4) 0.8642(4) 0.0257(14) Uani 1 1 d . . . . .
H15A H 0.432048 -0.158923 0.900373 0.031 Uiso 1 1 calc R U . . .
C16A C 0.4025(6) -0.1449(5) 0.7565(4) 0.0281(16) Uani 1 1 d . . . . .
H16A H 0.340897 -0.166666 0.761783 0.034 Uiso 1 1 calc R U . . .
C17A C 0.4385(5) -0.0982(5) 0.6981(4) 0.0222(15) Uani 1 1 d . . . . .
C18A C 0.3772(6) -0.1002(6) 0.6502(4) 0.0306(18) Uani 1 1 d . . . . .
H18A H 0.318869 -0.136277 0.654762 0.037 Uiso 1 1 calc R U . . .
C19A C 0.4008(6) -0.0486(5) 0.5939(4) 0.0284(17) Uani 1 1 d . . . . .
H19A H 0.357926 -0.046258 0.562370 0.034 Uiso 1 1 calc R U . . .
C20A C 0.4887(7) -0.0010(6) 0.5859(5) 0.035(2) Uani 1 1 d . . . . .
H20A H 0.505620 0.031552 0.547193 0.043 Uiso 1 1 calc R U . . .
C21A C 0.5519(5) -0.0003(5) 0.6334(4) 0.0232(15) Uani 1 1 d . . . . .
C22A C 0.5255(5) -0.0511(5) 0.6895(4) 0.0216(14) Uani 1 1 d . . . . .
C23A C 0.6706(11) 0.0900(10) 0.5716(7) 0.0673(18) Uani 1 1 d . . . . .
H23A H 0.728207 0.132232 0.580134 0.081 Uiso 1 1 calc R U . . .
H23B H 0.630661 0.117836 0.553652 0.081 Uiso 1 1 calc R U . . .
C24A C 0.6805(10) 0.0250(9) 0.5206(7) 0.0673(18) Uani 1 1 d . . . . .
H24A H 0.703959 0.052463 0.478986 0.101 Uiso 1 1 calc R U . . .
H24B H 0.720448 -0.002012 0.538593 0.101 Uiso 1 1 calc R U . . .
H24C H 0.623206 -0.016363 0.512194 0.101 Uiso 1 1 calc R U . . .
C25A C 0.8404(11) 0.1132(10) 0.8656(8) 0.077(4) Uani 1 1 d . . . . .
H25A H 0.850102 0.085821 0.825091 0.116 Uiso 1 1 calc R U . . .
H25B H 0.881676 0.109096 0.900073 0.116 Uiso 1 1 calc R U . . .
H25C H 0.849319 0.171324 0.856428 0.116 Uiso 1 1 calc R U . . .
C26A C 0.7464(7) 0.0713(7) 0.8897(5) 0.043(2) Uani 1 1 d . . . . .
H26A H 0.737047 0.012718 0.899825 0.052 Uiso 1 1 calc R U . . .
H26B H 0.735915 0.098713 0.930623 0.052 Uiso 1 1 calc R U . . .
C27A C 0.6042(6) 0.0587(5) 0.8593(4) 0.0301(18) Uani 1 1 d . . . . .
C28A C 0.5635(8) 0.0190(6) 0.9176(5) 0.042(2) Uani 1 1 d . . . . .
H28A H 0.599786 0.009480 0.951618 0.050 Uiso 1 1 calc R U . . .
C29A C 0.4735(8) -0.0072(7) 0.9285(5) 0.045(2) Uani 1 1 d . . . . .
H29A H 0.449730 -0.035889 0.967829 0.054 Uiso 1 1 calc R U . . .
C30A C 0.4221(8) 0.0082(6) 0.8835(6) 0.044(2) Uani 1 1 d . . . . .
H30A H 0.360799 -0.010367 0.890813 0.053 Uiso 1 1 calc R U . . .
C31A C 0.4557(6) 0.0529(5) 0.8229(5) 0.0314(18) Uani 1 1 d . . . . .
C32A C 0.5463(6) 0.0765(5) 0.8125(5) 0.0311(18) Uani 1 1 d . . . . .
C33A C 0.3913(6) 0.0628(6) 0.7744(5) 0.037(2) Uani 1 1 d . . . . .
H33A H 0.330775 0.037463 0.782902 0.044 Uiso 1 1 calc R U . . .
C34A C 0.3432(5) 0.1080(5) 0.6761(5) 0.0323(17) Uani 1 1 d . . . . .
H34A H 0.349403 0.077335 0.635207 0.039 Uiso 1 1 calc R U . . .
C35A C 0.2514(6) 0.0743(6) 0.6946(6) 0.040(2) Uani 1 1 d . . . . .
H35A H 0.241742 0.101451 0.735911 0.049 Uiso 1 1 calc R U . . .
H35B H 0.236655 0.014694 0.703556 0.049 Uiso 1 1 calc R U . . .
C36A C 0.1908(7) 0.0870(7) 0.6395(6) 0.050(3) Uani 1 1 d . . . . .
H36A H 0.196785 0.056262 0.599140 0.061 Uiso 1 1 calc R U . . .
H36B H 0.129260 0.065275 0.654170 0.061 Uiso 1 1 calc R U . . .
C37A C 0.2143(7) 0.1786(7) 0.6235(6) 0.051(3) Uani 1 1 d . . . . .
H37A H 0.175695 0.186085 0.587593 0.062 Uiso 1 1 calc R U . . .
H37B H 0.205233 0.208858 0.663167 0.062 Uiso 1 1 calc R U . . .
C38A C 0.3088(7) 0.2133(6) 0.6019(5) 0.039(2) Uani 1 1 d . . . . .
H38A H 0.323717 0.272950 0.593180 0.047 Uiso 1 1 calc R U . . .
H38B H 0.316816 0.185962 0.560216 0.047 Uiso 1 1 calc R U . . .
C39A C 0.3699(5) 0.1997(5) 0.6558(4) 0.0285(15) Uani 1 1 d . . . . .
H39A H 0.362670 0.231295 0.695849 0.034 Uiso 1 1 calc R U . . .
C40A C 0.4961(6) 0.2704(5) 0.5930(5) 0.0358(19) Uani 1 1 d . . . . .
H40A H 0.456048 0.281614 0.563017 0.043 Uiso 1 1 calc R U . . .
C41A C 0.5851(7) 0.3057(6) 0.5778(5) 0.038(2) Uani 1 1 d . . . . .
C42A C 0.6111(7) 0.3685(6) 0.5211(5) 0.037(2) Uani 1 1 d . . . . .
H42A H 0.568465 0.374474 0.490792 0.045 Uiso 1 1 calc R U . . .
C43A C 0.6907(8) 0.4120(7) 0.5158(7) 0.051(3) Uani 1 1 d . . . . .
H43A H 0.706352 0.452269 0.481816 0.061 Uiso 1 1 calc R U . . .
C44A C 0.7568(7) 0.4038(7) 0.5576(5) 0.041(2) Uani 1 1 d . . . . .
H44A H 0.815101 0.439818 0.552921 0.050 Uiso 1 1 calc R U . . .
C45A C 0.7371(8) 0.3435(8) 0.6055(6) 0.052(3) Uani 1 1 d . . . . .
C46A C 0.6512(6) 0.2950(6) 0.6172(4) 0.0329(18) Uani 1 1 d . . . . .
C47A C 0.8817(9) 0.3942(10) 0.6523(7) 0.0673(18) Uani 1 1 d D . . . .
H47A H 0.908390 0.386881 0.695112 0.081 Uiso 1 1 calc R U . . .
H47B H 0.874889 0.449456 0.653540 0.081 Uiso 1 1 calc R U . . .
C48A C 0.9444(7) 0.3944(8) 0.5992(6) 0.0673(18) Uani 1 1 d D . . . .
H48A H 0.999842 0.438259 0.607904 0.081 Uiso 1 1 calc R U . . .
H48B H 0.954262 0.341086 0.598165 0.081 Uiso 1 1 calc R U . . .
H48C H 0.920600 0.403963 0.556392 0.081 Uiso 1 1 calc R U . . .
Cu1B Cu 0.48045(6) 0.32285(6) 0.81598(5) 0.0254(2) Uani 1 1 d . . . . .
Cu2B Cu 0.42193(6) 0.62380(6) 0.72077(5) 0.0242(2) Uani 1 1 d . . . . .
Co1B Co 0.32371(8) 0.42502(7) 0.78747(6) 0.0289(2) Uani 1 1 d . . . . .
O1B O 0.2081(4) 0.1506(5) 0.8541(3) 0.0388(15) Uani 1 1 d . . . . .
O2B O 0.3699(4) 0.2534(4) 0.8433(3) 0.0273(12) Uani 1 1 d . . . . .
O3B O 0.4248(4) 0.3806(3) 0.7568(3) 0.0290(13) Uani 1 1 d . . . . .
O4B O 0.3223(4) 0.4225(4) 0.6766(3) 0.0352(14) Uani 1 1 d . . . . .
O5B O 0.3791(4) 0.4400(4) 0.8865(3) 0.0275(12) Uani 1 1 d . . . . .
O6B O 0.4179(4) 0.5430(4) 0.7882(3) 0.0261(12) Uani 1 1 d . . . . .
O7B O 0.2990(4) 0.6031(4) 0.7264(3) 0.0275(12) Uani 1 1 d . . . . .
O8B O 0.1406(5) 0.5808(5) 0.7635(4) 0.056(2) Uani 1 1 d D . . . .
O9B O 0.2313(5) 0.4763(5) 0.8127(4) 0.0393(15) Uani 1 1 d D . . . .
H9G H 0.228(6) 0.509(5) 0.785(4) 0.047 Uiso 1 1 d D U . . .
H9H H 0.191(5) 0.468(6) 0.838(4) 0.047 Uiso 1 1 d D U . . .
O10B O 0.2374(6) 0.3087(5) 0.7976(4) 0.0481(18) Uani 1 1 d D . . . .
H10G H 0.224(8) 0.287(6) 0.833(2) 0.058 Uiso 1 1 d D U . . .
H10H H 0.246(8) 0.276(5) 0.773(4) 0.058 Uiso 1 1 d D U . . .
N1B N 0.5495(5) 0.6705(4) 0.7261(3) 0.0239(13) Uani 1 1 d . . . . .
N2B N 0.4320(5) 0.6861(4) 0.6389(3) 0.0270(14) Uani 1 1 d . . . . .
N3B N 0.5455(4) 0.2890(4) 0.8863(3) 0.0263(13) Uani 1 1 d . . . . .
N4B N 0.5978(5) 0.3777(5) 0.7793(4) 0.0328(16) Uani 1 1 d . . . . .
C1B C 0.0632(8) 0.1176(8) 0.8119(8) 0.067(3) Uani 1 1 d . . . . .
H1BA H 0.091482 0.125284 0.768435 0.101 Uiso 1 1 calc R U . . .
H1BB H 0.055911 0.169440 0.826489 0.101 Uiso 1 1 calc R U . . .
H1BC H 0.005820 0.074835 0.808571 0.101 Uiso 1 1 calc R U . . .
C2B C 0.1197(10) 0.0915(12) 0.8620(9) 0.093(6) Uani 1 1 d . . . . .
H2BA H 0.098461 0.093806 0.907668 0.112 Uiso 1 1 calc R U . . .
H2BB H 0.119182 0.034689 0.852622 0.112 Uiso 1 1 calc R U . . .
C3B C 0.2659(5) 0.1403(5) 0.9001(4) 0.0245(15) Uani 1 1 d . . . . .
C4B C 0.2478(7) 0.0825(7) 0.9518(5) 0.040(2) Uani 1 1 d . . . . .
H4B H 0.190949 0.043593 0.956223 0.048 Uiso 1 1 calc R U . . .
C5B C 0.3154(7) 0.0825(6) 0.9976(5) 0.037(2) Uani 1 1 d . . . . .
H5B H 0.303253 0.043721 1.032603 0.044 Uiso 1 1 calc R U . . .
C6B C 0.3970(5) 0.1379(5) 0.9913(4) 0.0253(15) Uani 1 1 d . . . . .
H6B H 0.440670 0.138738 1.023173 0.030 Uiso 1 1 calc R U . . .
C7B C 0.4177(7) 0.1929(6) 0.9392(5) 0.035(2) Uani 1 1 d . . . . .
C8B C 0.3524(5) 0.1984(5) 0.8935(4) 0.0235(15) Uani 1 1 d . . . . .
C9B C 0.5101(6) 0.2425(5) 0.9341(4) 0.0314(17) Uani 1 1 d . . . . .
H9B H 0.547029 0.239519 0.970011 0.038 Uiso 1 1 calc R U . . .
C10B C 0.6387(5) 0.3344(5) 0.8849(4) 0.0290(16) Uani 1 1 d . . . . .
H10B H 0.648166 0.389317 0.906241 0.035 Uiso 1 1 calc R U . . .
C11B C 0.6969(7) 0.2940(6) 0.9200(5) 0.038(2) Uani 1 1 d . . . . .
H11C H 0.689368 0.239283 0.900110 0.045 Uiso 1 1 calc R U . . .
H11D H 0.681590 0.286435 0.967580 0.045 Uiso 1 1 calc R U . . .
C12B C 0.7923(6) 0.3508(7) 0.9123(6) 0.046(2) Uani 1 1 d . . . . .
H12C H 0.799407 0.403038 0.936182 0.055 Uiso 1 1 calc R U . . .
H12D H 0.831177 0.324322 0.934022 0.055 Uiso 1 1 calc R U . . .
C13B C 0.8208(7) 0.3698(8) 0.8453(7) 0.060(3) Uani 1 1 d . . . . .
H13C H 0.821815 0.318924 0.822459 0.072 Uiso 1 1 calc R U . . .
H13D H 0.881047 0.409375 0.845452 0.072 Uiso 1 1 calc R U . . .
C14B C 0.7599(6) 0.4071(7) 0.8069(5) 0.041(2) Uani 1 1 d . . . . .
H14C H 0.776541 0.413575 0.759590 0.049 Uiso 1 1 calc R U . . .
H14D H 0.765251 0.462034 0.825354 0.049 Uiso 1 1 calc R U . . .
C15B C 0.6642(6) 0.3486(6) 0.8136(5) 0.0347(18) Uani 1 1 d . . . . .
H15B H 0.660991 0.294242 0.793633 0.042 Uiso 1 1 calc R U . . .
C16B C 0.6154(6) 0.4247(5) 0.7276(5) 0.0328(19) Uani 1 1 d . . . . .
H16B H 0.674648 0.446206 0.714064 0.039 Uiso 1 1 calc R U . . .
C17B C 0.5511(6) 0.4465(5) 0.6893(4) 0.0299(18) Uani 1 1 d . . . . .
C18B C 0.5799(8) 0.4901(7) 0.6314(6) 0.044(2) Uani 1 1 d . . . . .
H18B H 0.640443 0.508271 0.621309 0.052 Uiso 1 1 calc R U . . .
C19B C 0.5223(8) 0.5074(7) 0.5884(5) 0.042(2) Uani 1 1 d . . . . .
H19B H 0.543703 0.534121 0.547853 0.050 Uiso 1 1 calc R U . . .
C20B C 0.4345(7) 0.4874(6) 0.6019(5) 0.036(2) Uani 1 1 d . . . . .
H20B H 0.395464 0.501602 0.572865 0.043 Uiso 1 1 calc R U . . .
C21B C 0.4084(6) 0.4478(5) 0.6568(4) 0.0322(18) Uani 1 1 d . . . . .
C22B C 0.4613(7) 0.4224(6) 0.7030(4) 0.0315(19) Uani 1 1 d . . . . .
C23B C 0.2524(9) 0.4301(8) 0.6319(6) 0.053(3) Uani 1 1 d . . . . .
H23C H 0.258425 0.489027 0.626884 0.063 Uiso 1 1 calc R U . . .
H23D H 0.258767 0.407878 0.587572 0.063 Uiso 1 1 calc R U . . .
C24B C 0.1679(8) 0.3865(9) 0.6576(8) 0.066(4) Uani 1 1 d . . . . .
H24D H 0.122922 0.392483 0.627323 0.079 Uiso 1 1 calc R U . . .
H24E H 0.161632 0.328068 0.661982 0.079 Uiso 1 1 calc R U . . .
H24F H 0.161291 0.409120 0.701247 0.079 Uiso 1 1 calc R U . . .
C25B C 0.3316(8) 0.4532(6) 0.9999(5) 0.041(2) Uani 1 1 d . . . . .
H25D H 0.389146 0.491683 1.012061 0.061 Uiso 1 1 calc R U . . .
H25E H 0.304810 0.420913 1.038775 0.061 Uiso 1 1 calc R U . . .
H25F H 0.294238 0.484166 0.983966 0.061 Uiso 1 1 calc R U . . .
C26B C 0.3415(6) 0.3967(6) 0.9463(4) 0.0317(17) Uani 1 1 d . . . . .
H26C H 0.379190 0.365611 0.962726 0.038 Uiso 1 1 calc R U . . .
H26D H 0.283426 0.356467 0.935635 0.038 Uiso 1 1 calc R U . . .
C27B C 0.4643(5) 0.4862(5) 0.8835(4) 0.0251(15) Uani 1 1 d . . . . .
C28B C 0.5275(6) 0.4823(5) 0.9273(4) 0.0271(16) Uani 1 1 d . . . . .
H28B H 0.512135 0.448201 0.965254 0.033 Uiso 1 1 calc R U . . .
C29B C 0.6185(5) 0.5306(5) 0.9156(4) 0.0241(15) Uani 1 1 d . . . . .
H29B H 0.663832 0.525972 0.943818 0.029 Uiso 1 1 calc R U . . .
C30B C 0.6364(5) 0.5825(5) 0.8631(4) 0.0246(16) Uani 1 1 d . . . . .
H30B H 0.695504 0.614401 0.854848 0.030 Uiso 1 1 calc R U . . .
C31B C 0.5693(6) 0.5913(5) 0.8192(4) 0.0249(16) Uani 1 1 d . . . . .
C32B C 0.4819(6) 0.5425(5) 0.8276(4) 0.0234(15) Uani 1 1 d . . . . .
C33B C 0.5969(6) 0.6499(5) 0.7676(4) 0.0252(15) Uani 1 1 d . . . . .
H33B H 0.658073 0.676685 0.763964 0.030 Uiso 1 1 calc R U . . .
C34B C 0.5826(5) 0.7345(5) 0.6756(4) 0.0297(16) Uani 1 1 d . . . . .
H34B H 0.576728 0.786570 0.694121 0.036 Uiso 1 1 calc R U . . .
C35B C 0.6780(6) 0.7526(6) 0.6581(4) 0.0349(19) Uani 1 1 d . . . . .
H35C H 0.687453 0.701931 0.641464 0.042 Uiso 1 1 calc R U . . .
H35D H 0.714952 0.771827 0.698044 0.042 Uiso 1 1 calc R U . . .
C36B C 0.7034(6) 0.8207(6) 0.6035(5) 0.045(2) Uani 1 1 d . . . . .
H36C H 0.702816 0.873439 0.623065 0.054 Uiso 1 1 calc R U . . .
H36D H 0.763705 0.828268 0.588560 0.054 Uiso 1 1 calc R U . . .
C37B C 0.6430(6) 0.8000(6) 0.5447(5) 0.040(2) Uani 1 1 d . . . . .
H37C H 0.657586 0.847757 0.514452 0.048 Uiso 1 1 calc R U . . .
H37D H 0.651266 0.753009 0.520239 0.048 Uiso 1 1 calc R U . . .
C38B C 0.5517(6) 0.7787(6) 0.5650(5) 0.0344(19) Uani 1 1 d . . . . .
H38C H 0.513940 0.761867 0.525229 0.041 Uiso 1 1 calc R U . . .
H38D H 0.542315 0.828537 0.583707 0.041 Uiso 1 1 calc R U . . .
C39B C 0.5240(5) 0.7118(5) 0.6147(4) 0.0266(15) Uani 1 1 d . . . . .
H39B H 0.533098 0.662084 0.594368 0.032 Uiso 1 1 calc R U . . .
C40B C 0.3712(6) 0.7047(5) 0.6094(4) 0.0297(17) Uani 1 1 d . . . . .
H40B H 0.387074 0.737384 0.570705 0.036 Uiso 1 1 calc R U . . .
C41B C 0.2803(6) 0.6811(6) 0.6291(5) 0.0326(19) Uani 1 1 d . . . . .
C42B C 0.2228(6) 0.7065(6) 0.5904(5) 0.0337(19) Uani 1 1 d . . . . .
H42B H 0.245294 0.738783 0.552327 0.040 Uiso 1 1 calc R U . . .
C43B C 0.1370(7) 0.6881(6) 0.6036(6) 0.041(2) Uani 1 1 d . . . . .
H43B H 0.099791 0.705230 0.574737 0.050 Uiso 1 1 calc R U . . .
C44B C 0.1039(7) 0.6426(7) 0.6615(7) 0.050(3) Uani 1 1 d . . . . .
H44B H 0.043364 0.626872 0.671359 0.060 Uiso 1 1 calc R U . . .
C45B C 0.1634(7) 0.6203(7) 0.7056(6) 0.046(2) Uani 1 1 d . . . . .
C46B C 0.2571(6) 0.6338(5) 0.6856(4) 0.0281(16) Uani 1 1 d . . . . .
C47B C 0.0658(11) 0.5921(11) 0.8022(7) 0.084(3) Uani 1 1 d D . . . .
H47C H 0.010265 0.565029 0.778235 0.101 Uiso 1 1 calc R U . . .
H47D H 0.073633 0.651525 0.806112 0.101 Uiso 1 1 calc R U . . .
C48B C 0.0615(11) 0.5554(11) 0.8708(6) 0.084(3) Uani 1 1 d D . . . .
H48D H 0.057296 0.497307 0.866966 0.126 Uiso 1 1 calc R U . . .
H48E H 0.009975 0.559560 0.893968 0.126 Uiso 1 1 calc R U . . .
H48F H 0.114290 0.585458 0.895943 0.126 Uiso 1 1 calc R U . . .
Cu1C Cu 0.00122(5) 0.65557(5) 0.30524(4) 0.01764(17) Uani 1 1 d . . . . .
Cu2C Cu 0.02656(6) 0.34651(5) 0.21985(4) 0.02031(18) Uani 1 1 d . . . . .
Co1C Co 0.15263(7) 0.54782(7) 0.27472(5) 0.0236(2) Uani 1 1 d . . . . .
O1C O 0.2801(3) 0.8079(3) 0.3543(3) 0.0253(11) Uani 1 1 d . . . . .
O2C O 0.1144(3) 0.7211(3) 0.3352(3) 0.0204(10) Uani 1 1 d . . . . .
O3C O 0.0549(4) 0.5949(3) 0.2461(3) 0.0206(10) Uani 1 1 d . . . . .
O4C O 0.1529(3) 0.5444(3) 0.1675(3) 0.0196(10) Uani 1 1 d . . . . .
O5C O 0.1218(4) 0.5456(4) 0.3769(3) 0.0321(13) Uani 1 1 d . . . . .
O6C O 0.0523(3) 0.4340(3) 0.2854(3) 0.0180(10) Uani 1 1 d . . . . .
O7C O 0.1458(4) 0.3586(3) 0.2166(3) 0.0278(12) Uani 1 1 d . . . . .
O8C O 0.3140(4) 0.3825(4) 0.2373(3) 0.0359(14) Uani 1 1 d . . . . .
O9C O 0.2426(5) 0.6609(4) 0.2805(3) 0.0346(14) Uani 1 1 d D . . . .
H9I H 0.232(5) 0.663(7) 0.3191(14) 0.042 Uiso 1 1 d D U . . .
H9J H 0.2948(12) 0.677(6) 0.276(4) 0.042 Uiso 1 1 d D U . . .
O10C O 0.2464(6) 0.4919(5) 0.2950(5) 0.055(2) Uani 1 1 d D . . . .
H10I H 0.255(9) 0.495(7) 0.3342(12) 0.066 Uiso 1 1 d D U . . .
H10J H 0.256(8) 0.451(5) 0.282(5) 0.066 Uiso 1 1 d D U . . .
N1C N -0.0599(4) 0.6954(4) 0.3734(3) 0.0212(12) Uani 1 1 d . . . . .
N2C N -0.1171(4) 0.6072(4) 0.2663(3) 0.0256(13) Uani 1 1 d . . . . .
N3C N -0.0987(4) 0.3153(4) 0.2344(3) 0.0236(13) Uani 1 1 d . . . . .
N4C N -0.0053(5) 0.2772(4) 0.1419(3) 0.0236(13) Uani 1 1 d . . . . .
C1C C 0.4233(7) 0.8345(8) 0.4149(6) 0.050(3) Uani 1 1 d . . . . .
H1CA H 0.433394 0.783131 0.402673 0.074 Uiso 1 1 calc R U . . .
H1CB H 0.390624 0.826805 0.456535 0.074 Uiso 1 1 calc R U . . .
H1CC H 0.479556 0.878354 0.420733 0.074 Uiso 1 1 calc R U . . .
C2C C 0.3698(5) 0.8589(5) 0.3591(4) 0.0285(16) Uani 1 1 d . . . . .
H2CA H 0.372034 0.916504 0.366734 0.034 Uiso 1 1 calc R U . . .
H2CB H 0.398380 0.856967 0.316088 0.034 Uiso 1 1 calc R U . . .
C3C C 0.2220(6) 0.8208(5) 0.3990(4) 0.0276(16) Uani 1 1 d . . . . .
C4C C 0.2451(5) 0.8733(5) 0.4522(4) 0.0246(15) Uani 1 1 d . . . . .
H4C H 0.304931 0.904362 0.458862 0.030 Uiso 1 1 calc R U . . .
C5C C 0.1849(6) 0.8826(5) 0.4960(4) 0.0278(17) Uani 1 1 d . . . . .
H5C H 0.202491 0.921641 0.531117 0.033 Uiso 1 1 calc R U . . .
C6C C 0.0959(5) 0.8336(4) 0.4888(4) 0.0204(14) Uani 1 1 d . . . . .
H6C H 0.053707 0.835366 0.520836 0.024 Uiso 1 1 calc R U . . .
C7C C 0.0723(4) 0.7817(4) 0.4318(3) 0.0165(12) Uani 1 1 d . . . . .
C8C C 0.1319(4) 0.7704(4) 0.3863(3) 0.0155(12) Uani 1 1 d . . . . .
C9C C -0.0216(4) 0.7427(4) 0.4221(4) 0.0181(13) Uani 1 1 d . . . . .
H9C H -0.058387 0.753278 0.455091 0.022 Uiso 1 1 calc R U . . .
C10C C -0.1549(5) 0.6564(5) 0.3690(4) 0.0237(14) Uani 1 1 d . . . . .
H10C H -0.170807 0.602454 0.392509 0.028 Uiso 1 1 calc R U . . .
C11C C -0.2084(5) 0.7079(5) 0.4000(4) 0.0285(12) Uani 1 1 d . . . . .
H11E H -0.191122 0.721642 0.446862 0.034 Uiso 1 1 calc R U . . .
H11F H -0.198541 0.759812 0.375216 0.034 Uiso 1 1 calc R U . . .
C12C C -0.3050(5) 0.6534(5) 0.3950(4) 0.0285(12) Uani 1 1 d . . . . .
H12E H -0.314325 0.603761 0.422596 0.034 Uiso 1 1 calc R U . . .
H12F H -0.342303 0.684187 0.412778 0.034 Uiso 1 1 calc R U . . .
C13C C -0.3320(6) 0.6275(6) 0.3246(4) 0.0351(18) Uani 1 1 d . . . . .
H13E H -0.329899 0.676702 0.298356 0.042 Uiso 1 1 calc R U . . .
H13F H -0.393065 0.589699 0.324071 0.042 Uiso 1 1 calc R U . . .
C14C C -0.2733(5) 0.5847(4) 0.2923(4) 0.0206(13) Uani 1 1 d . . . . .
H14E H -0.281068 0.531391 0.314357 0.025 Uiso 1 1 calc R U . . .
H14F H -0.289194 0.573627 0.244876 0.025 Uiso 1 1 calc R U . . .
C15C C -0.1785(4) 0.6400(4) 0.2986(3) 0.0184(12) Uani 1 1 d . . . . .
H15C H -0.173458 0.693720 0.277267 0.022 Uiso 1 1 calc R U . . .
C16C C -0.1355(5) 0.5593(5) 0.2159(4) 0.0235(15) Uani 1 1 d . . . . .
H16C H -0.195241 0.540054 0.202778 0.028 Uiso 1 1 calc R U . . .
C17C C -0.0779(6) 0.5309(5) 0.1768(4) 0.0251(15) Uani 1 1 d . . . . .
C18C C -0.1098(5) 0.4849(5) 0.1190(4) 0.0228(14) Uani 1 1 d . . . . .
H18C H -0.170396 0.469842 0.108900 0.027 Uiso 1 1 calc R U . . .
C19C C -0.0563(6) 0.4606(5) 0.0763(4) 0.0295(17) Uani 1 1 d . . . . .
H19C H -0.079974 0.429811 0.037389 0.035 Uiso 1 1 calc R U . . .
C20C C 0.0313(5) 0.4813(5) 0.0902(4) 0.0240(15) Uani 1 1 d . . . . .
H20C H 0.068376 0.465354 0.060560 0.029 Uiso 1 1 calc R U . . .
C21C C 0.0655(5) 0.5246(5) 0.1465(4) 0.0242(15) Uani 1 1 d . . . . .
C22C C 0.0150(5) 0.5540(5) 0.1913(4) 0.0242(15) Uani 1 1 d . . . . .
C23C C 0.2141(6) 0.5311(5) 0.1195(5) 0.0321(18) Uani 1 1 d . . . . .
H23E H 0.202347 0.549206 0.074882 0.039 Uiso 1 1 calc R U . . .
H23F H 0.208139 0.471932 0.117034 0.039 Uiso 1 1 calc R U . . .
C24C C 0.3030(6) 0.5799(6) 0.1420(5) 0.037(2) Uani 1 1 d . . . . .
H24G H 0.342018 0.547080 0.137057 0.056 Uiso 1 1 calc R U . . .
H24H H 0.301287 0.595236 0.188756 0.056 Uiso 1 1 calc R U . . .
H24I H 0.324694 0.629897 0.115230 0.056 Uiso 1 1 calc R U . . .
C25C C 0.1715(7) 0.5320(6) 0.4910(5) 0.038(2) Uani 1 1 d . . . . .
H25G H 0.115728 0.512896 0.514575 0.056 Uiso 1 1 calc R U . . .
H25H H 0.218164 0.561283 0.522034 0.056 Uiso 1 1 calc R U . . .
H25I H 0.184332 0.484588 0.472120 0.056 Uiso 1 1 calc R U . . .
C26C C 0.1657(5) 0.5891(5) 0.4362(4) 0.0263(16) Uani 1 1 d . . . . .
H26E H 0.133699 0.625563 0.452525 0.032 Uiso 1 1 calc R U . . .
H26F H 0.225451 0.624311 0.424355 0.032 Uiso 1 1 calc R U . . .
C27C C 0.0282(5) 0.5033(4) 0.3811(4) 0.0190(13) Uani 1 1 d . . . . .
C28C C -0.0209(6) 0.5244(6) 0.4259(4) 0.0336(19) Uani 1 1 d . . . . .
H28C H 0.004423 0.565002 0.458891 0.040 Uiso 1 1 calc R U . . .
C29C C -0.1132(6) 0.4836(5) 0.4225(4) 0.0298(17) Uani 1 1 d . . . . .
H29C H -0.151154 0.495948 0.453510 0.036 Uiso 1 1 calc R U . . .
C30C C -0.1451(5) 0.4267(5) 0.3738(4) 0.0286(17) Uani 1 1 d . . . . .
H30C H -0.206530 0.399654 0.372298 0.034 Uiso 1 1 calc R U . . .
C31C C -0.0957(5) 0.4053(5) 0.3268(4) 0.0232(15) Uani 1 1 d . . . . .
C32C C -0.0062(5) 0.4449(4) 0.3295(3) 0.0176(13) Uani 1 1 d . . . . .
C33C C -0.1362(6) 0.3439(5) 0.2782(4) 0.0286(16) Uani 1 1 d . . . . .
H33C H -0.198223 0.322302 0.278972 0.034 Uiso 1 1 calc R U . . .
C34C C -0.1461(5) 0.2470(5) 0.1879(4) 0.0281(15) Uani 1 1 d . . . . .
H34C H -0.144934 0.194165 0.207875 0.034 Uiso 1 1 calc R U . . .
C35C C -0.2482(7) 0.2400(6) 0.1774(5) 0.044(2) Uani 1 1 d . . . . .
H35E H -0.279597 0.229262 0.220171 0.052 Uiso 1 1 calc R U . . .
H35F H -0.252622 0.291689 0.158669 0.052 Uiso 1 1 calc R U . . .
C36C C -0.2871(6) 0.1675(6) 0.1288(5) 0.041(2) Uani 1 1 d . . . . .
H36E H -0.291092 0.115436 0.151498 0.049 Uiso 1 1 calc R U . . .
H36F H -0.347090 0.165184 0.116458 0.049 Uiso 1 1 calc R U . . .
C37C C -0.2330(7) 0.1739(6) 0.0649(5) 0.043(2) Uani 1 1 d . . . . .
H37E H -0.259691 0.124229 0.037197 0.051 Uiso 1 1 calc R U . . .
H37F H -0.234622 0.222406 0.039320 0.051 Uiso 1 1 calc R U . . .
C38C C -0.1394(7) 0.1817(6) 0.0799(5) 0.041(2) Uani 1 1 d . . . . .
H38E H -0.106491 0.187210 0.037972 0.049 Uiso 1 1 calc R U . . .
H38F H -0.137135 0.131525 0.102697 0.049 Uiso 1 1 calc R U . . .
C39C C -0.0964(5) 0.2590(5) 0.1251(4) 0.0301(16) Uani 1 1 d . . . . .
H39C H -0.103148 0.308194 0.102328 0.036 Uiso 1 1 calc R U . . .
C40C C 0.0489(7) 0.2565(5) 0.1052(4) 0.0324(19) Uani 1 1 d . . . . .
H40C H 0.025834 0.226554 0.065801 0.039 Uiso 1 1 calc R U . . .
C41C C 0.1434(7) 0.2744(6) 0.1176(5) 0.0336(19) Uani 1 1 d . . . . .
C42C C 0.1891(8) 0.2457(7) 0.0719(6) 0.048(3) Uani 1 1 d . . . . .
H42C H 0.161093 0.216733 0.033369 0.057 Uiso 1 1 calc R U . . .
C43C C 0.2800(8) 0.2605(7) 0.0838(6) 0.047(3) Uani 1 1 d . . . . .
H43C H 0.311934 0.237763 0.054517 0.056 Uiso 1 1 calc R U . . .
C44C C 0.3213(7) 0.3067(6) 0.1364(6) 0.043(2) Uani 1 1 d . . . . .
H44C H 0.382336 0.317936 0.142281 0.052 Uiso 1 1 calc R U . . .
C45C C 0.2764(7) 0.3373(6) 0.1808(5) 0.038(2) Uani 1 1 d . . . . .
C46C C 0.1817(6) 0.3234(5) 0.1703(5) 0.0318(18) Uani 1 1 d . . . . .
C47C C 0.4026(6) 0.3975(7) 0.2563(6) 0.048(2) Uani 1 1 d . . . . .
H47E H 0.418687 0.347799 0.246451 0.058 Uiso 1 1 calc R U . . .
H47F H 0.408454 0.407397 0.304734 0.058 Uiso 1 1 calc R U . . .
C48C C 0.4620(8) 0.4665(7) 0.2230(7) 0.057(3) Uani 1 1 d . . . . .
H48G H 0.475313 0.449232 0.179063 0.085 Uiso 1 1 calc R U . . .
H48H H 0.516076 0.487713 0.249025 0.085 Uiso 1 1 calc R U . . .
H48I H 0.435324 0.509827 0.218128 0.085 Uiso 1 1 calc R U . . .
Cu1D Cu 0.96526(6) 1.13560(5) 0.30570(4) 0.01771(17) Uani 1 1 d . . . . .
Cu2D Cu 0.99458(6) 0.82653(5) 0.20171(4) 0.01885(17) Uani 1 1 d . . . . .
Co1D Co 0.84602(6) 0.93720(6) 0.23681(5) 0.01954(19) Uani 1 1 d . . . . .
O1D O 0.6746(4) 1.0829(4) 0.3043(3) 0.0279(12) Uani 1 1 d . . . . .
O2D O 0.8433(3) 1.1169(3) 0.3131(3) 0.0194(10) Uani 1 1 d D . . . .
O3D O 0.9426(3) 1.0520(3) 0.2362(2) 0.0184(10) Uani 1 1 d . . . . .
O4D O 0.8863(3) 0.9559(3) 0.1344(2) 0.0176(9) Uani 1 1 d . . . . .
O5D O 0.7189(4) 0.6830(3) 0.1433(3) 0.0258(11) Uani 1 1 d . . . . .
O6D O 0.8821(3) 0.7667(3) 0.1668(2) 0.0171(9) Uani 1 1 d . . . . .
O7D O 0.9414(3) 0.8859(3) 0.2621(3) 0.0191(10) Uani 1 1 d . . . . .
O8D O 0.8433(4) 0.9268(3) 0.3450(3) 0.0248(11) Uani 1 1 d . . . . .
O9D O 0.7567(4) 0.8251(4) 0.2224(3) 0.0334(14) Uani 1 1 d D . . . .
H9K H 0.778(6) 0.791(5) 0.212(4) 0.040 Uiso 1 1 d D U . . .
H9L H 0.725(6) 0.830(6) 0.193(3) 0.040 Uiso 1 1 d D U . . .
O10D O 0.7553(4) 0.9893(3) 0.2269(3) 0.0246(11) Uani 1 1 d D . . . .
H10L H 0.709(3) 0.983(5) 0.212(4) 0.030 Uiso 1 1 d D U . . .
H10K H 0.769(3) 1.026(4) 0.254(3) 0.030 Uiso 1 1 d D U . . .
N1D N 0.9979(4) 1.2257(4) 0.3717(3) 0.0217(13) Uani 1 1 d . . . . .
N2D N 1.0909(4) 1.1552(4) 0.3017(3) 0.0189(11) Uani 1 1 d . . . . .
N3D N 1.0536(4) 0.7675(4) 0.1471(3) 0.0194(11) Uani 1 1 d . . . . .
N4D N 1.1127(4) 0.8898(4) 0.2314(3) 0.0218(12) Uani 1 1 d . . . . .
C1D C 0.5478(6) 0.9986(7) 0.2463(5) 0.044(2) Uani 1 1 d . . . . .
H1DA H 0.571938 1.023684 0.204104 0.066 Uiso 1 1 calc R U . . .
H1DB H 0.483824 0.981573 0.244414 0.066 Uiso 1 1 calc R U . . .
H1DC H 0.565944 0.950365 0.254524 0.066 Uiso 1 1 calc R U . . .
C2D C 0.5819(5) 1.0623(6) 0.3034(5) 0.0361(19) Uani 1 1 d . . . . .
H2DA H 0.565216 1.111971 0.295341 0.043 Uiso 1 1 calc R U . . .
H2DB H 0.557104 1.038172 0.346370 0.043 Uiso 1 1 calc R U . . .
C3D C 0.7154(6) 1.1381(5) 0.3526(4) 0.0287(17) Uani 1 1 d . . . . .
C4D C 0.6718(6) 1.1745(6) 0.3979(5) 0.0338(18) Uani 1 1 d . . . . .
H4D H 0.610409 1.163363 0.394706 0.041 Uiso 1 1 calc R U . . .
C5D C 0.7194(6) 1.2256(6) 0.4457(5) 0.0326(18) Uani 1 1 d . . . . .
H5D H 0.690247 1.248542 0.477187 0.039 Uiso 1 1 calc R U . . .
C6D C 0.8058(7) 1.2447(6) 0.4499(5) 0.035(2) Uani 1 1 d . . . . .
H6D H 0.836830 1.282341 0.483137 0.042 Uiso 1 1 calc R U . . .
C7D C 0.8533(5) 1.2098(5) 0.4054(4) 0.0234(15) Uani 1 1 d . . . . .
C8D C 0.8056(5) 1.1550(5) 0.3554(4) 0.0206(14) Uani 1 1 d . . . . .
C9D C 0.9443(5) 1.2428(5) 0.4100(4) 0.0247(15) Uani 1 1 d . . . . .
H9D H 0.967932 1.281186 0.444765 0.030 Uiso 1 1 calc R U . . .
C10D C 1.0955(5) 1.2669(4) 0.3769(4) 0.0238(14) Uani 1 1 d . . . . .
H10D H 1.113635 1.308973 0.340998 0.029 Uiso 1 1 calc R U . . .
C11D C 1.1270(5) 1.3089(6) 0.4412(4) 0.0285(17) Uani 1 1 d . . . . .
H11G H 1.108930 1.269186 0.478073 0.034 Uiso 1 1 calc R U . . .
H11H H 1.102048 1.353642 0.448619 0.034 Uiso 1 1 calc R U . . .
C12D C 1.2280(6) 1.3445(6) 0.4379(5) 0.040(2) Uani 1 1 d . . . . .
H12G H 1.245030 1.384986 0.401432 0.048 Uiso 1 1 calc R U . . .
H12H H 1.250875 1.373720 0.479933 0.048 Uiso 1 1 calc R U . . .
C13D C 1.2689(6) 1.2764(5) 0.4263(5) 0.039(2) Uani 1 1 d . . . . .
H13G H 1.253367 1.236236 0.462992 0.047 Uiso 1 1 calc R U . . .
H13H H 1.333368 1.300675 0.424756 0.047 Uiso 1 1 calc R U . . .
C14D C 1.2338(5) 1.2327(5) 0.3597(4) 0.0291(16) Uani 1 1 d . . . . .
H14G H 1.252007 1.272522 0.322874 0.035 Uiso 1 1 calc R U . . .
H14H H 1.258599 1.187914 0.351772 0.035 Uiso 1 1 calc R U . . .
C15D C 1.1357(5) 1.1976(5) 0.3613(4) 0.0255(14) Uani 1 1 d . . . . .
H15D H 1.119733 1.157265 0.398601 0.031 Uiso 1 1 calc R U . . .
C16D C 1.1346(5) 1.1358(5) 0.2550(4) 0.0232(15) Uani 1 1 d . . . . .
H16D H 1.196456 1.153614 0.258743 0.028 Uiso 1 1 calc R U . . .
C17D C 1.0944(5) 1.0882(5) 0.1970(4) 0.0189(13) Uani 1 1 d . . . . .
C18D C 1.1509(5) 1.0762(5) 0.1493(4) 0.0285(17) Uani 1 1 d . . . . .
H18D H 1.212280 1.101411 0.154033 0.034 Uiso 1 1 calc R U . . .
C19D C 1.1160(6) 1.0267(5) 0.0946(4) 0.0272(16) Uani 1 1 d . . . . .
H19D H 1.154536 1.023023 0.060222 0.033 Uiso 1 1 calc R U . . .
C20D C 1.0295(6) 0.9830(5) 0.0878(4) 0.0261(16) Uani 1 1 d . . . . .
H20D H 1.008246 0.944897 0.052432 0.031 Uiso 1 1 calc R U . . .
C21D C 0.9738(5) 0.9971(5) 0.1351(3) 0.0192(13) Uani 1 1 d . . . . .
C22D C 1.0009(5) 1.0487(5) 0.1919(4) 0.0199(14) Uani 1 1 d . . . . .
C23D C 0.8442(6) 0.9119(5) 0.0737(4) 0.0315(18) Uani 1 1 d . . . . .
H23G H 0.784286 0.875721 0.084133 0.038 Uiso 1 1 calc R U . . .
H23H H 0.877637 0.876741 0.057353 0.038 Uiso 1 1 calc R U . . .
C24D C 0.8400(7) 0.9709(6) 0.0209(5) 0.038(2) Uani 1 1 d . . . . .
H24J H 0.812668 0.940263 -0.018985 0.056 Uiso 1 1 calc R U . . .
H24K H 0.899246 1.006640 0.010475 0.056 Uiso 1 1 calc R U . . .
H24L H 0.805325 1.004521 0.036512 0.056 Uiso 1 1 calc R U . . .
C25D C 0.5784(7) 0.6487(7) 0.0823(5) 0.043(2) Uani 1 1 d . . . . .
H25J H 0.596783 0.630067 0.040593 0.064 Uiso 1 1 calc R U . . .
H25K H 0.589458 0.708248 0.080507 0.064 Uiso 1 1 calc R U . . .
H25L H 0.515850 0.620258 0.088845 0.064 Uiso 1 1 calc R U . . .
C26D C 0.6290(5) 0.6296(5) 0.1388(4) 0.0292(17) Uani 1 1 d . . . . .
H26G H 0.599243 0.633788 0.180823 0.035 Uiso 1 1 calc R U . . .
H26H H 0.628250 0.571998 0.134169 0.035 Uiso 1 1 calc R U . . .
C27D C 0.7766(5) 0.6671(5) 0.1025(4) 0.0206(14) Uani 1 1 d . . . . .
C28D C 0.7568(6) 0.6093(6) 0.0517(4) 0.0305(17) Uani 1 1 d . . . . .
H28D H 0.698021 0.575102 0.045214 0.037 Uiso 1 1 calc R U . . .
C29D C 0.8224(5) 0.6003(5) 0.0093(4) 0.0230(15) Uani 1 1 d . . . . .
H29D H 0.807038 0.566310 -0.029171 0.028 Uiso 1 1 calc R U . . .
C30D C 0.9042(7) 0.6392(5) 0.0236(4) 0.0334(19) Uani 1 1 d . . . . .
H30D H 0.947020 0.628512 -0.003690 0.040 Uiso 1 1 calc R U . . .
C31D C 0.9348(5) 0.6972(4) 0.0776(4) 0.0200(13) Uani 1 1 d . . . . .
C32D C 0.8682(5) 0.7133(5) 0.1156(4) 0.0217(14) Uani 1 1 d . . . . .
C33D C 1.0236(5) 0.7236(5) 0.0960(4) 0.0253(15) Uani 1 1 d . . . . .
H33D H 1.063292 0.707822 0.068796 0.030 Uiso 1 1 calc R U . . .
C34D C 1.1459(4) 0.7878(4) 0.1662(4) 0.0227(13) Uani 1 1 d . . . . .
H34D H 1.150361 0.756711 0.207112 0.027 Uiso 1 1 calc R U . . .
C35D C 1.2068(6) 0.7724(6) 0.1122(5) 0.0362(19) Uani 1 1 d . . . . .
H35G H 1.188618 0.712723 0.101889 0.043 Uiso 1 1 calc R U . . .
H35H H 1.200804 0.801544 0.071166 0.043 Uiso 1 1 calc R U . . .
C36D C 1.3016(6) 0.8016(6) 0.1342(5) 0.0347(18) Uani 1 1 d . . . . .
H36G H 1.338305 0.790708 0.098613 0.042 Uiso 1 1 calc R U . . .
H36H H 1.308425 0.770759 0.174078 0.042 Uiso 1 1 calc R U . . .
C37D C 1.3326(6) 0.8963(6) 0.1505(5) 0.0389(19) Uani 1 1 d . . . . .
H37G H 1.394085 0.914051 0.166068 0.047 Uiso 1 1 calc R U . . .
H37H H 1.329889 0.927282 0.109760 0.047 Uiso 1 1 calc R U . . .
C38D C 1.2752(6) 0.9160(6) 0.2042(5) 0.0347(19) Uani 1 1 d . . . . .
H38G H 1.292718 0.976318 0.210979 0.042 Uiso 1 1 calc R U . . .
H38H H 1.283314 0.890588 0.246641 0.042 Uiso 1 1 calc R U . . .
C39D C 1.1768(4) 0.8818(4) 0.1823(3) 0.0207(13) Uani 1 1 d . . . . .
H39D H 1.169691 0.911488 0.141277 0.025 Uiso 1 1 calc R U . . .
C40D C 1.1350(5) 0.9332(5) 0.2841(4) 0.0229(14) Uani 1 1 d . . . . .
H40D H 1.195508 0.957187 0.293903 0.027 Uiso 1 1 calc R U . . .
C41D C 1.0713(5) 0.9483(4) 0.3310(4) 0.0189(13) Uani 1 1 d . . . . .
C42D C 1.1067(5) 0.9866(5) 0.3904(4) 0.0276(16) Uani 1 1 d . . . . .
H42D H 1.167385 0.999306 0.399028 0.033 Uiso 1 1 calc R U . . .
C43D C 1.0546(6) 1.0060(5) 0.4367(4) 0.0279(16) Uani 1 1 d . . . . .
H43D H 1.079091 1.031561 0.477362 0.033 Uiso 1 1 calc R U . . .
C44D C 0.9627(6) 0.9877(5) 0.4235(4) 0.0266(16) Uani 1 1 d . . . . .
H44D H 0.926088 1.003254 0.453829 0.032 Uiso 1 1 calc R U . . .
C45D C 0.9292(5) 0.9461(4) 0.3641(4) 0.0193(13) Uani 1 1 d . . . . .
C46D C 0.9835(5) 0.9248(5) 0.3180(4) 0.0213(14) Uani 1 1 d . . . . .
C47D C 0.7786(5) 0.9349(5) 0.3942(4) 0.0240(15) Uani 1 1 d . . . . .
H47G H 0.785900 0.993892 0.401244 0.029 Uiso 1 1 calc R U . . .
H47H H 0.788588 0.911652 0.437165 0.029 Uiso 1 1 calc R U . . .
C48D C 0.6883(6) 0.8907(6) 0.3702(5) 0.038(2) Uani 1 1 d . . . . .
H48J H 0.678305 0.914257 0.327953 0.057 Uiso 1 1 calc R U . . .
H48K H 0.646120 0.896522 0.402995 0.057 Uiso 1 1 calc R U . . .
H48L H 0.680917 0.832222 0.363927 0.057 Uiso 1 1 calc R U . . .
Cl1 Cl 0.59677(18) 0.89340(19) 0.08737(14) 0.0555(6) Uani 1 1 d D . . . .
O1 O 0.6120(5) 0.8406(4) 0.1458(3) 0.0555(6) Uani 1 1 d D . . . .
O2 O 0.6322(5) 0.8653(5) 0.0273(3) 0.0555(6) Uani 1 1 d D . . . .
O3 O 0.5040(4) 0.8802(5) 0.0839(4) 0.0555(6) Uani 1 1 d D . . . .
O4 O 0.6516(4) 0.9793(4) 0.1031(4) 0.0555(6) Uani 1 1 d D . . . .
Cl2 Cl 0.39131(18) 0.09714(17) 0.42460(14) 0.0468(5) Uani 1 1 d D . . . .
O5 O 0.3467(5) 0.0678(4) 0.3575(3) 0.0468(5) Uani 1 1 d D . . . .
O6 O 0.3196(4) 0.0863(4) 0.4714(3) 0.0468(5) Uani 1 1 d D . . . .
O7 O 0.4446(4) 0.0439(4) 0.4403(4) 0.0468(5) Uani 1 1 d D . . . .
O8 O 0.4462(4) 0.1839(3) 0.4196(4) 0.0468(5) Uani 1 1 d D . . . .
Cl3 Cl 0.9451(3) 0.1377(3) 0.5887(2) 0.1004(11) Uani 1 1 d D . . . .
O9 O 0.8996(7) 0.2011(6) 0.5815(5) 0.1004(11) Uani 1 1 d D . . . .
O10 O 0.9976(7) 0.1338(7) 0.5307(4) 0.1004(11) Uani 1 1 d D . . . .
O11 O 1.0016(6) 0.1570(7) 0.6509(4) 0.1004(11) Uani 1 1 d D . . . .
O12 O 0.8747(6) 0.0555(5) 0.5982(5) 0.1004(11) Uani 1 1 d D . . . .
Cl4 Cl 0.0654(2) 0.3324(2) 0.92456(18) 0.0686(7) Uani 1 1 d D . . . .
O13 O -0.0228(4) 0.3332(5) 0.9430(4) 0.0686(7) Uani 1 1 d D . . . .
O14 O 0.1309(5) 0.3942(5) 0.9686(4) 0.0686(7) Uani 1 1 d D . . . .
O15 O 0.0662(5) 0.2457(4) 0.9410(4) 0.0686(7) Uani 1 1 d D . . . .
O16 O 0.0854(5) 0.3500(5) 0.8546(3) 0.0686(7) Uani 1 1 d D . . . .
Cl5 Cl 0.60799(18) 0.38163(17) 1.09102(13) 0.0450(5) Uani 1 1 d D . . . .
O17 O 0.5314(4) 0.4086(4) 1.0760(3) 0.0450(5) Uani 1 1 d D . . . .
O18 O 0.6684(4) 0.4103(4) 1.0332(3) 0.0450(5) Uani 1 1 d D . . . .
O19 O 0.6511(5) 0.4236(4) 1.1524(3) 0.0450(5) Uani 1 1 d D . . . .
O20 O 0.5832(4) 0.2912(3) 1.0972(3) 0.0450(5) Uani 1 1 d D . . . .
Cl6 Cl 0.42589(18) 0.58450(18) 0.42643(14) 0.0539(5) Uani 1 1 d D . . . .
O21 O 0.4577(4) 0.5119(4) 0.4326(4) 0.0539(5) Uani 1 1 d D . . . .
O22 O 0.4038(5) 0.6057(5) 0.4950(3) 0.0539(5) Uani 1 1 d D . . . .
O23 O 0.3448(4) 0.5609(5) 0.3848(3) 0.0539(5) Uani 1 1 d D . . . .
O24 O 0.4940(4) 0.6567(4) 0.3988(3) 0.0539(5) Uani 1 1 d D . . . .
Cl7 Cl -0.1377(2) 0.6422(2) 0.58469(17) 0.0644(7) Uani 1 1 d D . . . .
O25 O -0.1069(5) 0.7306(4) 0.5922(4) 0.0644(7) Uani 1 1 d D . . . .
O26 O -0.2189(5) 0.6175(5) 0.5384(4) 0.0644(7) Uani 1 1 d D . . . .
O27 O -0.0735(5) 0.6112(5) 0.5503(4) 0.0644(7) Uani 1 1 d D . . . .
O28 O -0.1671(5) 0.5949(5) 0.6474(3) 0.0644(7) Uani 1 1 d D . . . .
Cl8 Cl 1.12879(19) 0.84624(19) -0.06330(14) 0.0505(5) Uani 1 1 d D . . . .
O29 O 1.0890(4) 0.8752(4) -0.0064(3) 0.0505(5) Uani 1 1 d D . . . .
O30 O 1.1075(5) 0.8816(4) -0.1260(3) 0.0505(5) Uani 1 1 d D . . . .
O31 O 1.0949(5) 0.7551(4) -0.0643(4) 0.0505(5) Uani 1 1 d D . . . .
O32 O 1.2262(4) 0.8747(4) -0.0551(4) 0.0505(5) Uani 1 1 d D . . . .
O1W O 1.2123(6) 0.8794(7) -0.2347(5) 0.078(3) Uani 1 1 d . . . . .
H1OW H 1.190554 0.885683 -0.198205 0.094 Uiso 1 1 calc R U . . .
C1W C 1.1426(10) 0.8476(9) -0.2839(9) 0.076(4) Uani 1 1 d . . . . .
H1WA H 1.135906 0.893470 -0.309635 0.114 Uiso 1 1 calc R U . . .
H1WB H 1.087717 0.819027 -0.261269 0.114 Uiso 1 1 calc R U . . .
H1WC H 1.157530 0.809092 -0.313727 0.114 Uiso 1 1 calc R U . . .
C2W C 0.4173(5) 0.1543(5) 0.1941(4) 0.0323(17) Uani 1 1 d . . . . .
H2WA H 0.437071 0.106534 0.199596 0.039 Uiso 1 1 calc R U . . .
H2WB H 0.466150 0.204911 0.202853 0.039 Uiso 1 1 calc R U . . .
H2WC H 0.395968 0.155212 0.148666 0.039 Uiso 1 1 calc R U . . .
O2W O 0.3505(6) 0.1491(6) 0.2383(4) 0.059(2) Uani 1 1 d . . . . .
H2OW H 0.321968 0.099349 0.245006 0.071 Uiso 1 1 calc R U . . .
C3W C 0.8791(8) 0.6527(9) 0.7986(7) 0.061(3) Uani 1 1 d . . . . .
H3WA H 0.889086 0.601368 0.785775 0.073 Uiso 1 1 calc R U . . .
H3WB H 0.869662 0.652916 0.846557 0.073 Uiso 1 1 calc R U . . .
H3WC H 0.930281 0.699671 0.786867 0.073 Uiso 1 1 calc R U . . .
O3W O 0.8067(6) 0.6583(7) 0.7657(5) 0.074(3) Uani 1 1 d . . . . .
H3OW H 0.800085 0.631964 0.729817 0.089 Uiso 1 1 calc R U . . .
C4W C 0.4873(8) 0.7392(8) 0.2423(6) 0.057(3) Uani 1 1 d . . . . .
H4WA H 0.490612 0.708356 0.201914 0.086 Uiso 1 1 calc R U . . .
H4WB H 0.541259 0.749702 0.268132 0.086 Uiso 1 1 calc R U . . .
H4WC H 0.479912 0.791731 0.230132 0.086 Uiso 1 1 calc R U . . .
O4W O 0.4121(5) 0.6907(5) 0.2823(5) 0.063(2) Uani 1 1 d . . . . .
H4OW H 0.425700 0.654728 0.303676 0.076 Uiso 1 1 calc R U . . .
O5W O 0.5449(6) 0.4166(7) 0.3840(5) 0.069(2) Uani 1 1 d D . . . .
H5WA H 0.507(6) 0.437(7) 0.381(3) 0.083 Uiso 1 1 d D U . . .
H5WB H 0.556(7) 0.405(9) 0.3473(17) 0.083 Uiso 1 1 d D U . . .
O6W O 0.6186(8) 0.3333(6) 1.2840(5) 0.080(3) Uani 1 1 d . . . . .

loop_
_atom_site_aniso_label
_atom_site_aniso_U_11
_atom_site_aniso_U_22
_atom_site_aniso_U_33
_atom_site_aniso_U_23
_atom_site_aniso_U_13
_atom_site_aniso_U_12
Cu1A 0.0236(4) 0.0238(4) 0.0204(4) -0.0005(3) -0.0011(3) 0.0102(4)
Cu2A 0.0241(5) 0.0251(5) 0.0316(5) -0.0025(4) 0.0021(4) 0.0077(4)
Co1A 0.0213(5) 0.0334(6) 0.0294(5) 0.0030(4) -0.0003(4) 0.0083(4)
O1A 0.039(4) 0.088(6) 0.063(5) 0.025(5) 0.007(4) 0.028(4)
O2A 0.045(4) 0.039(3) 0.025(3) 0.002(2) 0.001(3) 0.024(3)
O3A 0.016(2) 0.025(3) 0.019(2) 0.0009(19) -0.0060(18) 0.0098(19)
O4A 0.027(3) 0.032(3) 0.029(3) 0.003(2) 0.001(2) 0.008(2)
O5A 0.042(4) 0.044(4) 0.038(4) -0.004(3) -0.004(3) 0.007(3)
O6A 0.016(2) 0.026(3) 0.028(3) 0.000(2) 0.000(2) 0.007(2)
O7A 0.024(3) 0.030(3) 0.031(3) -0.002(2) 0.004(2) 0.009(2)
O8A 0.041(4) 0.054(5) 0.043(4) 0.003(3) -0.003(3) 0.007(3)
O9A 0.034(4) 0.048(4) 0.054(5) 0.003(4) -0.005(3) 0.006(3)
O10A 0.045(5) 0.074(6) 0.071(6) 0.015(5) 0.007(4) 0.026(4)
N1A 0.026(3) 0.019(3) 0.018(3) -0.002(2) -0.002(2) 0.007(2)
N2A 0.021(3) 0.015(3) 0.019(3) -0.001(2) 0.002(2) 0.004(2)
N3A 0.015(3) 0.027(3) 0.042(4) 0.002(3) 0.000(3) 0.007(2)
N4A 0.027(3) 0.028(4) 0.043(4) -0.007(3) -0.003(3) 0.008(3)
C1A 0.064(7) 0.124(11) 0.100(9) 0.012(8) 0.003(7) 0.043(7)
C2A 0.064(7) 0.124(11) 0.100(9) 0.012(8) 0.003(7) 0.043(7)
C3A 0.038(4) 0.056(4) 0.045(4) -0.004(3) -0.003(3) 0.028(3)
C4A 0.038(4) 0.056(4) 0.045(4) -0.004(3) -0.003(3) 0.028(3)
C5A 0.054(6) 0.054(6) 0.048(6) -0.014(5) -0.019(5) 0.036(5)
C6A 0.049(6) 0.038(5) 0.036(5) -0.006(4) -0.017(4) 0.020(4)
C7A 0.032(4) 0.031(4) 0.031(4) -0.004(3) -0.002(3) 0.019(3)
C8A 0.035(4) 0.040(5) 0.040(5) -0.009(4) -0.013(4) 0.022(4)
C9A 0.038(4) 0.023(4) 0.023(4) -0.003(3) -0.007(3) 0.013(3)
C10A 0.040(4) 0.023(4) 0.030(4) -0.001(3) -0.002(3) 0.008(3)
C11A 0.047(5) 0.023(4) 0.032(4) 0.003(3) -0.004(4) 0.008(4)
C12A 0.043(5) 0.032(4) 0.034(4) 0.005(3) 0.001(4) 0.004(4)
C13A 0.047(5) 0.042(5) 0.041(5) 0.009(4) 0.009(4) 0.017(4)
C14A 0.025(4) 0.020(3) 0.037(4) 0.006(3) 0.009(3) 0.000(3)
C15A 0.028(4) 0.021(3) 0.028(4) -0.005(3) -0.002(3) 0.008(3)
C16A 0.028(4) 0.027(4) 0.028(4) 0.001(3) 0.006(3) 0.009(3)
C17A 0.023(4) 0.025(4) 0.022(3) 0.002(3) -0.001(3) 0.012(3)
C18A 0.028(4) 0.029(4) 0.034(4) -0.004(3) -0.001(3) 0.008(3)
C19A 0.035(4) 0.029(4) 0.027(4) -0.005(3) -0.009(3) 0.018(3)
C20A 0.042(5) 0.038(5) 0.032(4) -0.002(4) 0.001(4) 0.019(4)
C21A 0.023(3) 0.031(4) 0.020(3) 0.003(3) -0.001(3) 0.015(3)
C22A 0.023(3) 0.024(4) 0.019(3) 0.002(3) -0.006(3) 0.009(3)
C23A 0.071(4) 0.076(5) 0.059(4) 0.008(3) 0.009(3) 0.028(4)
C24A 0.071(4) 0.076(5) 0.059(4) 0.008(3) 0.009(3) 0.028(4)
C25A 0.081(10) 0.080(10) 0.064(9) 0.006(8) -0.019(8) 0.015(8)
C26A 0.042(5) 0.052(6) 0.038(5) -0.003(4) -0.008(4) 0.019(5)
C27A 0.032(4) 0.032(4) 0.021(3) -0.001(3) 0.002(3) 0.004(3)
C28A 0.060(6) 0.035(5) 0.033(4) -0.006(4) -0.003(4) 0.019(4)
C29A 0.060(7) 0.037(5) 0.041(5) -0.004(4) 0.013(5) 0.020(5)
C30A 0.055(6) 0.036(5) 0.047(6) -0.001(4) 0.020(5) 0.021(5)
C31A 0.031(4) 0.027(4) 0.036(4) -0.001(3) 0.008(3) 0.009(3)
C32A 0.030(4) 0.023(4) 0.040(5) -0.005(3) -0.001(3) 0.008(3)
C33A 0.034(5) 0.031(4) 0.046(5) -0.010(4) 0.000(4) 0.011(4)
C34A 0.028(4) 0.029(4) 0.043(5) -0.005(3) -0.001(3) 0.014(3)
C35A 0.026(4) 0.039(5) 0.055(6) 0.001(4) -0.002(4) 0.010(4)
C36A 0.039(5) 0.055(6) 0.061(7) -0.008(5) 0.000(5) 0.021(5)
C37A 0.049(6) 0.052(6) 0.057(7) -0.007(5) 0.001(5) 0.022(5)
C38A 0.040(5) 0.029(4) 0.053(6) -0.001(4) -0.004(4) 0.019(4)
C39A 0.026(4) 0.025(4) 0.033(4) -0.006(3) -0.002(3) 0.005(3)
C40A 0.035(4) 0.030(4) 0.045(5) -0.005(4) -0.004(4) 0.014(4)
C41A 0.034(5) 0.039(5) 0.043(5) -0.003(4) 0.005(4) 0.014(4)
C42A 0.045(5) 0.030(4) 0.038(5) -0.001(4) 0.003(4) 0.014(4)
C43A 0.055(7) 0.045(6) 0.063(7) 0.004(5) 0.012(6) 0.028(5)
C44A 0.044(6) 0.048(6) 0.031(4) 0.004(4) 0.008(4) 0.014(4)
C45A 0.051(6) 0.056(7) 0.043(6) -0.002(5) 0.008(5) 0.010(5)
C46A 0.038(5) 0.033(4) 0.030(4) -0.001(3) 0.001(3) 0.016(4)
C47A 0.071(4) 0.076(5) 0.059(4) 0.008(3) 0.009(3) 0.028(4)
C48A 0.071(4) 0.076(5) 0.059(4) 0.008(3) 0.009(3) 0.028(4)
Cu1B 0.0265(5) 0.0230(4) 0.0269(5) -0.0022(4) -0.0008(4) 0.0083(4)
Cu2B 0.0286(5) 0.0227(5) 0.0227(4) 0.0010(3) -0.0018(4) 0.0104(4)
Co1B 0.0297(6) 0.0291(6) 0.0287(5) 0.0034(4) -0.0021(4) 0.0108(5)
O1B 0.028(3) 0.052(4) 0.035(3) 0.003(3) 0.000(3) 0.012(3)
O2B 0.031(3) 0.023(3) 0.027(3) 0.005(2) 0.002(2) 0.008(2)
O3B 0.035(3) 0.020(3) 0.026(3) 0.001(2) 0.000(2) 0.002(2)
O4B 0.033(3) 0.035(3) 0.039(3) -0.003(3) -0.013(3) 0.014(3)
O5B 0.031(3) 0.030(3) 0.025(3) 0.007(2) 0.004(2) 0.014(2)
O6B 0.032(3) 0.025(3) 0.022(3) 0.004(2) 0.005(2) 0.010(2)
O7B 0.022(3) 0.032(3) 0.030(3) 0.000(2) -0.002(2) 0.010(2)
O8B 0.050(5) 0.067(5) 0.056(5) 0.005(4) 0.004(4) 0.028(4)
O9B 0.038(4) 0.042(4) 0.044(4) 0.011(3) 0.002(3) 0.022(3)
O10B 0.042(4) 0.046(4) 0.056(5) 0.005(4) -0.003(4) 0.015(3)
N1B 0.037(3) 0.017(3) 0.020(3) -0.005(2) -0.006(2) 0.012(3)
N2B 0.027(3) 0.022(3) 0.027(3) -0.002(2) -0.003(3) 0.001(2)
N3B 0.027(3) 0.022(3) 0.031(3) -0.005(3) -0.007(3) 0.009(2)
N4B 0.030(4) 0.024(3) 0.045(4) 0.001(3) 0.011(3) 0.011(3)
C1B 0.050(7) 0.060(7) 0.088(10) 0.000(7) -0.015(6) 0.012(5)
C2B 0.063(9) 0.101(12) 0.081(11) 0.026(9) -0.004(8) -0.020(8)
C3B 0.023(3) 0.029(4) 0.025(3) -0.003(3) -0.005(3) 0.013(3)
C4B 0.034(5) 0.040(5) 0.047(5) -0.001(4) 0.006(4) 0.012(4)
C5B 0.038(5) 0.040(5) 0.031(4) 0.005(4) 0.006(4) 0.012(4)
C6B 0.024(4) 0.026(4) 0.030(4) -0.001(3) -0.002(3) 0.014(3)
C7B 0.041(5) 0.037(5) 0.035(4) -0.006(4) -0.002(4) 0.024(4)
C8B 0.026(4) 0.021(3) 0.025(3) -0.002(3) 0.001(3) 0.011(3)
C9B 0.036(4) 0.033(4) 0.031(4) -0.004(3) -0.003(3) 0.019(4)
C10B 0.029(4) 0.026(4) 0.032(4) -0.005(3) -0.004(3) 0.011(3)
C11B 0.043(5) 0.030(4) 0.043(5) -0.005(4) -0.010(4) 0.016(4)
C12B 0.035(5) 0.051(6) 0.058(6) -0.008(5) -0.006(4) 0.022(4)
C13B 0.035(5) 0.068(8) 0.074(8) -0.014(6) -0.003(5) 0.016(5)
C14B 0.031(5) 0.047(6) 0.044(5) 0.001(4) 0.002(4) 0.011(4)
C15B 0.029(4) 0.033(4) 0.042(5) -0.008(4) 0.000(3) 0.011(3)
C16B 0.036(5) 0.023(4) 0.037(4) -0.003(3) 0.004(4) 0.007(3)
C17B 0.034(4) 0.022(4) 0.030(4) -0.004(3) 0.004(3) 0.004(3)
C18B 0.047(6) 0.037(5) 0.045(6) -0.002(4) -0.002(5) 0.013(4)
C19B 0.053(6) 0.039(5) 0.037(5) 0.004(4) 0.005(4) 0.021(4)
C20B 0.046(5) 0.030(4) 0.031(4) -0.009(3) -0.001(4) 0.013(4)
C21B 0.041(5) 0.029(4) 0.023(4) -0.005(3) -0.003(3) 0.006(3)
C22B 0.044(5) 0.030(4) 0.021(4) -0.006(3) 0.000(3) 0.014(4)
C23B 0.069(8) 0.049(6) 0.047(6) -0.005(5) -0.020(5) 0.028(6)
C24B 0.046(7) 0.069(8) 0.085(10) -0.016(7) -0.036(7) 0.024(6)
C25B 0.060(6) 0.035(5) 0.035(5) 0.004(4) 0.007(4) 0.026(4)
C26B 0.045(5) 0.034(4) 0.023(4) 0.005(3) 0.005(3) 0.022(4)
C27B 0.025(4) 0.027(4) 0.029(4) -0.001(3) 0.001(3) 0.016(3)
C28B 0.032(4) 0.028(4) 0.024(4) 0.001(3) -0.004(3) 0.015(3)
C29B 0.024(3) 0.022(3) 0.026(4) -0.005(3) -0.006(3) 0.008(3)
C30B 0.028(4) 0.026(4) 0.026(4) -0.007(3) -0.012(3) 0.018(3)
C31B 0.034(4) 0.023(4) 0.020(3) -0.003(3) -0.003(3) 0.012(3)
C32B 0.031(4) 0.021(3) 0.021(3) -0.003(3) 0.001(3) 0.014(3)
C33B 0.032(4) 0.026(4) 0.022(3) -0.001(3) -0.001(3) 0.016(3)
C34B 0.031(4) 0.031(4) 0.027(4) -0.005(3) 0.001(3) 0.010(3)
C35B 0.036(5) 0.037(5) 0.029(4) 0.006(3) 0.004(3) 0.009(4)
C36B 0.038(5) 0.045(5) 0.045(5) 0.006(4) -0.001(4) 0.004(4)
C37B 0.034(4) 0.042(5) 0.037(5) -0.002(4) 0.001(4) 0.003(4)
C38B 0.038(5) 0.034(5) 0.028(4) 0.002(3) 0.000(3) 0.008(4)
C39B 0.032(4) 0.022(3) 0.025(3) 0.002(3) 0.000(3) 0.008(3)
C40B 0.040(5) 0.022(4) 0.028(4) 0.002(3) -0.002(3) 0.012(3)
C41B 0.037(5) 0.028(4) 0.034(4) -0.003(3) -0.009(4) 0.013(4)
C42B 0.035(4) 0.033(4) 0.036(4) -0.003(4) -0.001(4) 0.015(4)
C43B 0.034(5) 0.038(5) 0.052(6) 0.005(4) -0.007(4) 0.011(4)
C44B 0.040(5) 0.041(5) 0.077(8) 0.010(5) 0.008(5) 0.022(4)
C45B 0.046(6) 0.045(6) 0.048(6) 0.006(4) -0.006(5) 0.019(4)
C46B 0.033(4) 0.025(4) 0.028(4) 0.001(3) -0.004(3) 0.011(3)
C47B 0.073(7) 0.080(7) 0.102(9) 0.029(6) 0.021(6) 0.028(6)
C48B 0.073(7) 0.080(7) 0.102(9) 0.029(6) 0.021(6) 0.028(6)
Cu1C 0.0164(4) 0.0165(4) 0.0199(4) 0.0001(3) 0.0003(3) 0.0052(3)
Cu2C 0.0213(4) 0.0185(4) 0.0206(4) 0.0006(3) -0.0017(3) 0.0059(3)
Co1C 0.0205(5) 0.0244(5) 0.0255(5) -0.0037(4) -0.0017(4) 0.0069(4)
O1C 0.016(2) 0.029(3) 0.027(3) -0.002(2) 0.000(2) 0.002(2)
O2C 0.020(2) 0.022(2) 0.021(2) -0.0017(19) -0.0017(18) 0.0083(19)
O3C 0.025(3) 0.018(2) 0.019(2) 0.0013(18) 0.0027(19) 0.007(2)
O4C 0.015(2) 0.016(2) 0.026(2) -0.0009(19) 0.0001(18) 0.0017(18)
O5C 0.036(3) 0.031(3) 0.032(3) -0.006(2) -0.004(2) 0.015(3)
O6C 0.017(2) 0.019(2) 0.020(2) -0.0015(18) -0.0028(18) 0.0082(19)
O7C 0.026(3) 0.024(3) 0.029(3) 0.001(2) 0.000(2) 0.001(2)
O8C 0.028(3) 0.033(3) 0.049(4) 0.004(3) -0.002(3) 0.013(2)
O9C 0.036(3) 0.027(3) 0.041(3) -0.001(3) 0.005(3) 0.010(3)
O10C 0.051(5) 0.046(5) 0.072(6) -0.017(4) -0.017(4) 0.021(4)
N1C 0.025(3) 0.022(3) 0.018(3) -0.001(2) 0.004(2) 0.008(2)
N2C 0.023(3) 0.030(3) 0.022(3) -0.002(2) -0.007(2) 0.007(2)
N3C 0.023(3) 0.017(3) 0.028(3) 0.003(2) -0.005(2) 0.004(2)
N4C 0.032(3) 0.019(3) 0.021(3) -0.004(2) -0.003(2) 0.010(2)
C1C 0.034(5) 0.066(7) 0.048(6) -0.016(5) -0.004(4) 0.017(5)
C2C 0.025(4) 0.031(4) 0.030(4) -0.001(3) 0.001(3) 0.008(3)
C3C 0.034(4) 0.024(4) 0.028(4) 0.005(3) 0.001(3) 0.013(3)
C4C 0.016(3) 0.023(4) 0.032(4) 0.002(3) 0.000(3) 0.002(3)
C5C 0.030(4) 0.029(4) 0.026(4) -0.007(3) -0.007(3) 0.011(3)
C6C 0.015(3) 0.020(3) 0.026(3) 0.000(3) -0.001(2) 0.005(2)
C7C 0.015(3) 0.023(3) 0.016(3) -0.004(2) -0.001(2) 0.011(2)
C8C 0.018(3) 0.014(3) 0.014(3) 0.000(2) -0.001(2) 0.005(2)
C9C 0.012(3) 0.019(3) 0.022(3) 0.002(2) 0.004(2) 0.004(2)
C10C 0.022(3) 0.023(3) 0.026(3) 0.001(3) 0.000(3) 0.006(3)
C11C 0.022(2) 0.033(3) 0.028(3) -0.002(2) 0.005(2) 0.005(2)
C12C 0.022(2) 0.033(3) 0.028(3) -0.002(2) 0.005(2) 0.005(2)
C13C 0.031(4) 0.037(4) 0.035(4) -0.003(3) 0.002(3) 0.009(3)
C14C 0.018(3) 0.020(3) 0.023(3) 0.000(3) 0.004(2) 0.006(2)
C15C 0.018(3) 0.012(3) 0.024(3) 0.004(2) -0.001(2) 0.004(2)
C16C 0.018(3) 0.020(3) 0.029(4) 0.002(3) -0.001(3) 0.001(3)
C17C 0.029(4) 0.021(3) 0.024(4) 0.002(3) 0.001(3) 0.007(3)
C18C 0.029(4) 0.019(3) 0.021(3) 0.000(3) -0.002(3) 0.009(3)
C19C 0.039(4) 0.030(4) 0.022(3) 0.002(3) 0.001(3) 0.015(3)
C20C 0.030(4) 0.021(3) 0.024(3) -0.001(3) 0.002(3) 0.012(3)
C21C 0.026(4) 0.021(3) 0.025(3) 0.002(3) 0.001(3) 0.007(3)
C22C 0.022(4) 0.027(4) 0.025(3) 0.007(3) 0.001(3) 0.009(3)
C23C 0.031(4) 0.027(4) 0.035(4) -0.002(3) 0.003(3) 0.004(3)
C24C 0.026(4) 0.044(5) 0.043(5) 0.002(4) 0.011(4) 0.013(4)
C25C 0.046(5) 0.032(4) 0.037(5) -0.006(4) -0.008(4) 0.015(4)
C26C 0.026(4) 0.023(4) 0.031(4) 0.001(3) -0.009(3) 0.010(3)
C27C 0.017(3) 0.020(3) 0.019(3) 0.001(2) 0.001(2) 0.005(2)
C28C 0.037(5) 0.033(4) 0.030(4) 0.002(3) 0.000(3) 0.011(4)
C29C 0.029(4) 0.027(4) 0.035(4) 0.003(3) 0.008(3) 0.012(3)
C30C 0.020(4) 0.037(4) 0.028(4) 0.007(3) 0.000(3) 0.009(3)
C31C 0.023(3) 0.019(3) 0.028(4) 0.003(3) -0.001(3) 0.007(3)
C32C 0.020(3) 0.017(3) 0.017(3) 0.001(2) 0.001(2) 0.009(3)
C33C 0.025(4) 0.033(4) 0.029(4) 0.008(3) 0.002(3) 0.011(3)
C34C 0.032(4) 0.024(3) 0.025(4) -0.004(3) -0.005(3) 0.005(3)
C35C 0.045(5) 0.041(5) 0.041(5) -0.002(4) -0.013(4) 0.008(4)
C36C 0.033(4) 0.035(5) 0.047(5) 0.002(4) -0.011(4) -0.001(3)
C37C 0.051(6) 0.037(5) 0.037(5) -0.004(4) -0.015(4) 0.010(4)
C38C 0.052(6) 0.028(4) 0.041(5) -0.005(4) -0.012(4) 0.011(4)
C39C 0.035(4) 0.026(4) 0.033(4) -0.002(3) -0.008(3) 0.013(3)
C40C 0.044(5) 0.030(4) 0.023(4) -0.001(3) -0.004(3) 0.012(4)
C41C 0.042(5) 0.034(5) 0.031(4) 0.009(3) 0.013(4) 0.021(4)
C42C 0.062(7) 0.040(6) 0.045(6) 0.006(4) 0.005(5) 0.021(5)
C43C 0.054(6) 0.037(5) 0.055(6) 0.016(5) 0.023(5) 0.024(5)
C44C 0.043(5) 0.035(5) 0.055(6) 0.016(4) 0.016(5) 0.019(4)
C45C 0.036(5) 0.034(5) 0.046(5) 0.005(4) 0.001(4) 0.013(4)
C46C 0.034(4) 0.028(4) 0.037(4) 0.007(3) 0.007(3) 0.015(3)
C47C 0.028(4) 0.062(6) 0.054(6) 0.015(5) 0.007(4) 0.016(4)
C48C 0.047(6) 0.050(6) 0.073(8) 0.004(6) 0.003(6) 0.015(5)
Cu1D 0.0187(4) 0.0152(4) 0.0190(4) -0.0003(3) -0.0006(3) 0.0053(3)
Cu2D 0.0187(4) 0.0174(4) 0.0208(4) 0.0004(3) 0.0002(3) 0.0064(3)
Co1D 0.0165(4) 0.0189(5) 0.0234(5) -0.0020(4) -0.0004(4) 0.0060(4)
O1D 0.022(3) 0.032(3) 0.031(3) 0.000(2) 0.000(2) 0.010(2)
O2D 0.015(2) 0.017(2) 0.026(2) 0.0000(19) 0.0028(18) 0.0050(18)
O3D 0.022(2) 0.017(2) 0.017(2) -0.0017(18) 0.0026(18) 0.0062(19)
O4D 0.015(2) 0.018(2) 0.018(2) -0.0012(17) -0.0024(17) 0.0028(17)
O5D 0.025(3) 0.026(3) 0.027(3) -0.003(2) 0.002(2) 0.009(2)
O6D 0.016(2) 0.019(2) 0.018(2) 0.0006(18) 0.0006(17) 0.0079(18)
O7D 0.017(2) 0.020(2) 0.021(2) -0.0030(19) 0.0002(18) 0.0069(19)
O8D 0.021(3) 0.024(3) 0.028(3) 0.002(2) 0.002(2) 0.005(2)
O9D 0.019(3) 0.034(3) 0.045(4) -0.009(3) -0.004(2) 0.005(2)
O10D 0.018(2) 0.022(3) 0.036(3) -0.006(2) -0.005(2) 0.010(2)
N1D 0.027(3) 0.020(3) 0.022(3) -0.005(2) -0.006(2) 0.013(2)
N2D 0.018(3) 0.021(3) 0.021(3) 0.001(2) -0.002(2) 0.010(2)
N3D 0.017(3) 0.019(3) 0.024(3) -0.001(2) 0.002(2) 0.008(2)
N4D 0.014(3) 0.025(3) 0.025(3) 0.000(2) -0.004(2) 0.005(2)
C1D 0.034(5) 0.057(6) 0.042(5) -0.005(4) -0.002(4) 0.016(4)
C2D 0.022(4) 0.047(5) 0.037(4) -0.004(4) 0.003(3) 0.009(3)
C3D 0.031(4) 0.025(4) 0.033(4) 0.003(3) 0.006(3) 0.014(3)
C4D 0.035(4) 0.033(4) 0.035(4) 0.006(3) 0.004(3) 0.015(4)
C5D 0.037(5) 0.030(4) 0.034(4) -0.002(3) 0.003(3) 0.015(4)
C6D 0.051(6) 0.028(4) 0.032(4) 0.008(3) 0.021(4) 0.020(4)
C7D 0.028(4) 0.019(3) 0.026(4) 0.000(3) 0.000(3) 0.011(3)
C8D 0.022(3) 0.020(3) 0.022(3) 0.002(3) 0.003(3) 0.008(3)
C9D 0.027(4) 0.020(3) 0.025(4) 0.001(3) -0.001(3) 0.005(3)
C10D 0.028(4) 0.020(3) 0.023(3) -0.004(3) -0.008(3) 0.008(3)
C11D 0.025(4) 0.033(4) 0.027(4) -0.005(3) -0.004(3) 0.009(3)
C12D 0.037(5) 0.042(5) 0.040(5) -0.005(4) -0.010(4) 0.011(4)
C13D 0.034(4) 0.031(4) 0.049(5) -0.006(4) -0.012(4) 0.006(3)
C14D 0.022(3) 0.028(4) 0.036(4) -0.003(3) -0.004(3) 0.008(3)
C15D 0.029(4) 0.023(3) 0.027(4) 0.001(3) -0.007(3) 0.011(3)
C16D 0.022(3) 0.018(3) 0.026(4) 0.003(3) 0.001(3) 0.002(3)
C17D 0.016(3) 0.020(3) 0.021(3) 0.001(2) 0.005(2) 0.005(3)
C18D 0.024(4) 0.026(4) 0.029(4) 0.002(3) 0.004(3) 0.000(3)
C19D 0.036(4) 0.032(4) 0.018(3) 0.000(3) 0.006(3) 0.017(3)
C20D 0.035(4) 0.028(4) 0.018(3) 0.002(3) -0.003(3) 0.013(3)
C21D 0.021(3) 0.023(3) 0.015(3) 0.002(2) -0.001(2) 0.010(3)
C22D 0.019(3) 0.021(3) 0.019(3) 0.003(3) 0.000(2) 0.006(3)
C23D 0.033(4) 0.025(4) 0.033(4) -0.006(3) 0.000(3) 0.005(3)
C24D 0.040(5) 0.029(4) 0.043(5) -0.001(4) -0.012(4) 0.012(4)
C25D 0.046(6) 0.052(6) 0.039(5) 0.003(4) -0.007(4) 0.027(5)
C26D 0.026(4) 0.032(4) 0.027(4) 0.004(3) 0.004(3) 0.005(3)
C27D 0.016(3) 0.021(3) 0.024(3) 0.001(3) 0.003(2) 0.004(2)
C28D 0.031(4) 0.031(4) 0.028(4) -0.001(3) -0.003(3) 0.009(3)
C29D 0.025(3) 0.025(4) 0.019(3) 0.000(3) 0.002(3) 0.008(3)
C30D 0.051(5) 0.029(4) 0.023(4) 0.000(3) 0.001(3) 0.016(4)
C31D 0.023(3) 0.016(3) 0.020(3) 0.003(2) 0.003(3) 0.006(3)
C32D 0.024(3) 0.021(3) 0.022(3) -0.002(3) -0.004(3) 0.010(3)
C33D 0.027(4) 0.025(4) 0.026(4) 0.003(3) 0.001(3) 0.011(3)
C34D 0.019(3) 0.023(3) 0.025(3) 0.002(3) -0.002(3) 0.006(3)
C35D 0.037(5) 0.037(5) 0.038(5) 0.003(4) 0.004(4) 0.016(4)
C36D 0.029(4) 0.037(5) 0.039(5) 0.000(4) 0.004(3) 0.012(3)
C37D 0.036(4) 0.035(4) 0.046(5) -0.005(4) 0.001(4) 0.012(4)
C38D 0.034(4) 0.036(4) 0.034(4) 0.002(4) -0.001(3) 0.011(4)
C39D 0.017(3) 0.025(3) 0.020(3) -0.001(2) 0.000(2) 0.005(2)
C40D 0.021(3) 0.019(3) 0.029(4) 0.004(3) -0.001(3) 0.007(3)
C41D 0.019(3) 0.015(3) 0.023(3) 0.003(2) 0.000(2) 0.004(2)
C42D 0.024(4) 0.032(4) 0.027(4) 0.002(3) -0.004(3) 0.010(3)
C43D 0.030(4) 0.028(4) 0.023(3) -0.002(3) -0.004(3) 0.008(3)
C44D 0.031(4) 0.021(3) 0.025(4) 0.000(3) 0.004(3) 0.005(3)
C45D 0.021(3) 0.016(3) 0.020(3) 0.002(2) 0.000(2) 0.005(2)
C46D 0.024(4) 0.017(3) 0.021(3) 0.000(3) -0.004(3) 0.004(3)
C47D 0.027(4) 0.023(3) 0.025(3) 0.005(3) 0.009(3) 0.012(3)
C48D 0.032(4) 0.046(5) 0.034(4) 0.007(4) 0.003(3) 0.009(4)
Cl1 0.0490(12) 0.0609(14) 0.0487(12) -0.0088(10) 0.0024(10) 0.0074(10)
O1 0.0490(12) 0.0609(14) 0.0487(12) -0.0088(10) 0.0024(10) 0.0074(10)
O2 0.0490(12) 0.0609(14) 0.0487(12) -0.0088(10) 0.0024(10) 0.0074(10)
O3 0.0490(12) 0.0609(14) 0.0487(12) -0.0088(10) 0.0024(10) 0.0074(10)
O4 0.0490(12) 0.0609(14) 0.0487(12) -0.0088(10) 0.0024(10) 0.0074(10)
Cl2 0.0435(11) 0.0455(11) 0.0531(12) 0.0056(9) 0.0031(9) 0.0168(9)
O5 0.0435(11) 0.0455(11) 0.0531(12) 0.0056(9) 0.0031(9) 0.0168(9)
O6 0.0435(11) 0.0455(11) 0.0531(12) 0.0056(9) 0.0031(9) 0.0168(9)
O7 0.0435(11) 0.0455(11) 0.0531(12) 0.0056(9) 0.0031(9) 0.0168(9)
O8 0.0435(11) 0.0455(11) 0.0531(12) 0.0056(9) 0.0031(9) 0.0168(9)
Cl3 0.093(3) 0.122(3) 0.089(2) 0.013(2) 0.0046(19) 0.039(2)
O9 0.093(3) 0.122(3) 0.089(2) 0.013(2) 0.0046(19) 0.039(2)
O10 0.093(3) 0.122(3) 0.089(2) 0.013(2) 0.0046(19) 0.039(2)
O11 0.093(3) 0.122(3) 0.089(2) 0.013(2) 0.0046(19) 0.039(2)
O12 0.093(3) 0.122(3) 0.089(2) 0.013(2) 0.0046(19) 0.039(2)
Cl4 0.0616(15) 0.0758(17) 0.0672(16) 0.0084(14) 0.0079(12) 0.0205(13)
O13 0.0616(15) 0.0758(17) 0.0672(16) 0.0084(14) 0.0079(12) 0.0205(13)
O14 0.0616(15) 0.0758(17) 0.0672(16) 0.0084(14) 0.0079(12) 0.0205(13)
O15 0.0616(15) 0.0758(17) 0.0672(16) 0.0084(14) 0.0079(12) 0.0205(13)
O16 0.0616(15) 0.0758(17) 0.0672(16) 0.0084(14) 0.0079(12) 0.0205(13)
Cl5 0.0426(11) 0.0471(11) 0.0455(11) 0.0031(9) -0.0016(8) 0.0152(9)
O17 0.0426(11) 0.0471(11) 0.0455(11) 0.0031(9) -0.0016(8) 0.0152(9)
O18 0.0426(11) 0.0471(11) 0.0455(11) 0.0031(9) -0.0016(8) 0.0152(9)
O19 0.0426(11) 0.0471(11) 0.0455(11) 0.0031(9) -0.0016(8) 0.0152(9)
O20 0.0426(11) 0.0471(11) 0.0455(11) 0.0031(9) -0.0016(8) 0.0152(9)
Cl6 0.0481(12) 0.0563(13) 0.0518(12) -0.0039(10) 0.0003(9) 0.0097(10)
O21 0.0481(12) 0.0563(13) 0.0518(12) -0.0039(10) 0.0003(9) 0.0097(10)
O22 0.0481(12) 0.0563(13) 0.0518(12) -0.0039(10) 0.0003(9) 0.0097(10)
O23 0.0481(12) 0.0563(13) 0.0518(12) -0.0039(10) 0.0003(9) 0.0097(10)
O24 0.0481(12) 0.0563(13) 0.0518(12) -0.0039(10) 0.0003(9) 0.0097(10)
Cl7 0.0626(16) 0.0775(17) 0.0555(14) 0.0006(13) 0.0052(11) 0.0260(14)
O25 0.0626(16) 0.0775(17) 0.0555(14) 0.0006(13) 0.0052(11) 0.0260(14)
O26 0.0626(16) 0.0775(17) 0.0555(14) 0.0006(13) 0.0052(11) 0.0260(14)
O27 0.0626(16) 0.0775(17) 0.0555(14) 0.0006(13) 0.0052(11) 0.0260(14)
O28 0.0626(16) 0.0775(17) 0.0555(14) 0.0006(13) 0.0052(11) 0.0260(14)
Cl8 0.0458(11) 0.0579(13) 0.0516(12) 0.0006(10) 0.0015(9) 0.0221(10)
O29 0.0458(11) 0.0579(13) 0.0516(12) 0.0006(10) 0.0015(9) 0.0221(10)
O30 0.0458(11) 0.0579(13) 0.0516(12) 0.0006(10) 0.0015(9) 0.0221(10)
O31 0.0458(11) 0.0579(13) 0.0516(12) 0.0006(10) 0.0015(9) 0.0221(10)
O32 0.0458(11) 0.0579(13) 0.0516(12) 0.0006(10) 0.0015(9) 0.0221(10)
O1W 0.060(6) 0.098(8) 0.082(7) 0.036(6) 0.013(5) 0.033(5)
C1W 0.063(9) 0.060(8) 0.097(12) -0.009(8) 0.021(8) 0.008(7)
C2W 0.027(4) 0.035(4) 0.040(4) 0.002(3) -0.003(3) 0.017(3)
O2W 0.069(6) 0.072(6) 0.042(4) 0.004(4) 0.004(4) 0.029(5)
C3W 0.042(6) 0.075(9) 0.071(8) -0.009(7) -0.010(6) 0.028(6)
O3W 0.061(6) 0.113(8) 0.062(5) -0.003(6) 0.007(4) 0.045(6)
C4W 0.054(7) 0.048(6) 0.067(8) -0.003(6) 0.007(6) 0.012(5)
O4W 0.052(5) 0.062(5) 0.074(6) 0.009(4) 0.005(4) 0.015(4)
O5W 0.056(5) 0.083(6) 0.078(6) 0.002(5) -0.003(5) 0.035(5)
O6W 0.119(9) 0.050(5) 0.074(7) 0.006(5) -0.014(6) 0.030(6)

loop_
_atom_type_symbol
_atom_type_description
_atom_type_scat_dispersion_real
_atom_type_scat_dispersion_imag
_atom_type_scat_source
C C 0.0033 0.0016 'International Tables Vol C Tables 4.2.6.8 and 6.1.1.4'
H H 0.0000 0.0000 'International Tables Vol C Tables 4.2.6.8 and 6.1.1.4'
Cl Cl 0.1484 0.1585 'International Tables Vol C Tables 4.2.6.8 and 6.1.1.4'
Co Co 0.3494 0.9721 'International Tables Vol C Tables 4.2.6.8 and 6.1.1.4'
Cu Cu 0.3201 1.2651 'International Tables Vol C Tables 4.2.6.8 and 6.1.1.4'
N N 0.0061 0.0033 'International Tables Vol C Tables 4.2.6.8 and 6.1.1.4'
O O 0.0106 0.0060 'International Tables Vol C Tables 4.2.6.8 and 6.1.1.4'

loop_
_geom_angle_atom_site_label_1
_geom_angle_atom_site_label_2
_geom_angle_atom_site_label_3
_geom_angle
_geom_angle_site_symmetry_1
_geom_angle_site_symmetry_3
_geom_angle_publ_flag
O2A Cu1A N2A 177.2(3) . . ?
O2A Cu1A N1A 95.4(3) . . ?
N2A Cu1A N1A 83.0(3) . . ?
O2A Cu1A O3A 90.3(3) . . ?
N2A Cu1A O3A 91.3(2) . . ?
N1A Cu1A O3A 174.3(3) . . ?
N3A Cu2A O7A 176.0(3) . . ?
N3A Cu2A O6A 92.2(3) . . ?
O7A Cu2A O6A 91.2(3) . . ?
N3A Cu2A N4A 84.2(3) . . ?
O7A Cu2A N4A 92.4(3) . . ?
O6A Cu2A N4A 176.2(3) . . ?
O9A Co1A O10A 89.4(4) . . ?
O9A Co1A O6A 89.7(3) . . ?
O10A Co1A O6A 176.0(3) . . ?
O9A Co1A O3A 172.5(3) . . ?
O10A Co1A O3A 93.5(3) . . ?
O6A Co1A O3A 87.8(2) . . ?
O9A Co1A O4A 97.7(3) . . ?
O10A Co1A O4A 93.2(3) . . ?
O6A Co1A O4A 90.8(2) . . ?
O3A Co1A O4A 75.3(2) . . ?
O9A Co1A O5A 93.9(3) . . ?
O10A Co1A O5A 100.2(4) . . ?
O6A Co1A O5A 75.9(3) . . ?
O3A Co1A O5A 92.4(2) . . ?
O4A Co1A O5A 162.4(3) . . ?
O9A Co1A H9F 23.6(4) . . ?
O10A Co1A H9F 101(3) . . ?
O6A Co1A H9F 80(3) . . ?
O3A Co1A H9F 148.9(5) . . ?
O4A Co1A H9F 76.6(16) . . ?
O5A Co1A H9F 112(2) . . ?
C3A O1A C2A 109.8(10) . . ?
C8A O2A Cu1A 128.1(7) . . ?
C22A O3A Cu1A 122.9(5) . . ?
C22A O3A Co1A 110.0(5) . . ?
Cu1A O3A Co1A 125.4(2) . . ?
C21A O4A C23A 118.0(8) . . ?
C21A O4A Co1A 109.2(5) . . ?
C23A O4A Co1A 131.0(7) . . ?
C27A O5A C26A 113.7(8) . . ?
C27A O5A Co1A 106.0(5) . . ?
C26A O5A Co1A 136.8(7) . . ?
C32A O6A Cu2A 123.1(5) . . ?
C32A O6A Co1A 107.1(5) . . ?
Cu2A O6A Co1A 126.6(3) . . ?
C46A O7A Cu2A 126.2(6) . . ?
C45A O8A C47A 120.8(10) . . ?
Co1A O9A H9E 121(9) . . ?
Co1A O9A H9F 69(9) . . ?
H9E O9A H9F 98(2) . . ?
Co1A O10A H10E 111(9) . . ?
Co1A O10A H10F 137(9) . . ?
H10E O10A H10F 108(2) . . ?
C9A N1A C10A 121.0(7) . . ?
C9A N1A Cu1A 124.2(6) . . ?
C10A N1A Cu1A 114.8(5) . . ?
C16A N2A C15A 119.5(6) . . ?
C16A N2A Cu1A 128.7(5) . . ?
C15A N2A Cu1A 111.8(5) . . ?
C33A N3A C34A 117.1(7) . . ?
C33A N3A Cu2A 128.8(7) . . ?
C34A N3A Cu2A 113.7(6) . . ?
C40A N4A C39A 122.7(8) . . ?
C40A N4A Cu2A 124.1(7) . . ?
C39A N4A Cu2A 112.7(6) . . ?
C2A C1A H1AA 109.5 . . ?
C2A C1A H1AB 109.5 . . ?
H1AA C1A H1AB 109.5 . . ?
C2A C1A H1AC 109.5 . . ?
H1AA C1A H1AC 109.5 . . ?
H1AB C1A H1AC 109.5 . . ?
C1A C2A O1A 113.8(11) . . ?
C1A C2A H2AA 108.8 . . ?
O1A C2A H2AA 108.8 . . ?
C1A C2A H2AB 108.8 . . ?
O1A C2A H2AB 108.8 . . ?
H2AA C2A H2AB 107.7 . . ?
C4A C3A C8A 122.2(11) . . ?
C4A C3A O1A 123.4(10) . . ?
C8A C3A O1A 114.3(9) . . ?
C3A C4A C5A 121.1(11) . . ?
C3A C4A H4A 119.5 . . ?
C5A C4A H4A 119.5 . . ?
C4A C5A C6A 118.8(10) . . ?
C4A C5A H5A 120.6 . . ?
C6A C5A H5A 120.6 . . ?
C5A C6A C7A 118.2(10) . . ?
C5A C6A H6A 120.9 . . ?
C7A C6A H6A 120.9 . . ?
C8A C7A C6A 117.6(9) . . ?
C8A C7A C9A 129.9(8) . . ?
C6A C7A C9A 112.2(9) . . ?
C3A C8A O2A 119.5(10) . . ?
C3A C8A C7A 122.0(9) . . ?
O2A C8A C7A 118.5(9) . . ?
N1A C9A C7A 122.5(8) . . ?
N1A C9A H9A 118.7 . . ?
C7A C9A H9A 118.7 . . ?
N1A C10A C15A 106.2(7) . . ?
N1A C10A C11A 114.9(7) . . ?
C15A C10A C11A 115.9(8) . . ?
N1A C10A H10A 106.4 . . ?
C15A C10A H10A 106.4 . . ?
C11A C10A H10A 106.4 . . ?
C10A C11A C12A 107.0(7) . . ?
C10A C11A H11A 110.3 . . ?
C12A C11A H11A 110.3 . . ?
C10A C11A H11B 110.3 . . ?
C12A C11A H11B 110.3 . . ?
H11A C11A H11B 108.6 . . ?
C13A C12A C11A 111.6(8) . . ?
C13A C12A H12A 109.3 . . ?
C11A C12A H12A 109.3 . . ?
C13A C12A H12B 109.3 . . ?
C11A C12A H12B 109.3 . . ?
H12A C12A H12B 108.0 . . ?
C12A C13A C14A 110.9(8) . . ?
C12A C13A H13A 109.4 . . ?
C14A C13A H13A 109.5 . . ?
C12A C13A H13B 109.4 . . ?
C14A C13A H13B 109.4 . . ?
H13A C13A H13B 108.0 . . ?
C15A C14A C13A 108.8(7) . . ?
C15A C14A H14A 109.9 . . ?
C13A C14A H14A 109.9 . . ?
C15A C14A H14B 109.9 . . ?
C13A C14A H14B 109.9 . . ?
H14A C14A H14B 108.3 . . ?
N2A C15A C10A 107.8(6) . . ?
N2A C15A C14A 118.8(6) . . ?
C10A C15A C14A 111.2(7) . . ?
N2A C15A H15A 106.1 . . ?
C10A C15A H15A 106.1 . . ?
C14A C15A H15A 106.1 . . ?
N2A C16A C17A 120.3(7) . . ?
N2A C16A H16A 119.8 . . ?
C17A C16A H16A 119.8 . . ?
C18A C17A C22A 120.7(8) . . ?
C18A C17A C16A 113.7(8) . . ?
C22A C17A C16A 125.5(7) . . ?
C17A C18A C19A 120.1(8) . . ?
C17A C18A H18A 120.0 . . ?
C19A C18A H18A 120.0 . . ?
C20A C19A C18A 118.6(8) . . ?
C20A C19A H19A 120.7 . . ?
C18A C19A H19A 120.7 . . ?
C21A C20A C19A 121.6(9) . . ?
C21A C20A H20A 119.2 . . ?
C19A C20A H20A 119.2 . . ?
O4A C21A C20A 126.0(8) . . ?
O4A C21A C22A 115.7(7) . . ?
C20A C21A C22A 118.1(8) . . ?
O3A C22A C17A 124.7(7) . . ?
O3A C22A C21A 114.6(7) . . ?
C17A C22A C21A 120.7(7) . . ?
O4A C23A C24A 108.6(11) . . ?
O4A C23A H23A 110.0 . . ?
C24A C23A H23A 110.0 . . ?
O4A C23A H23B 110.0 . . ?
C24A C23A H23B 110.0 . . ?
H23A C23A H23B 108.3 . . ?
C23A C24A H24A 109.5 . . ?
C23A C24A H24B 109.5 . . ?
H24A C24A H24B 109.5 . . ?
C23A C24A H24C 109.5 . . ?
H24A C24A H24C 109.5 . . ?
H24B C24A H24C 109.5 . . ?
C26A C25A H25A 109.5 . . ?
C26A C25A H25B 109.5 . . ?
H25A C25A H25B 109.5 . . ?
C26A C25A H25C 109.5 . . ?
H25A C25A H25C 109.5 . . ?
H25B C25A H25C 109.5 . . ?
O5A C26A C25A 108.4(10) . . ?
O5A C26A H26A 110.0 . . ?
C25A C26A H26A 110.0 . . ?
O5A C26A H26B 110.0 . . ?
C25A C26A H26B 110.0 . . ?
H26A C26A H26B 108.4 . . ?
O5A C27A C28A 130.1(9) . . ?
O5A C27A C32A 115.0(8) . . ?
C28A C27A C32A 114.7(9) . . ?
C29A C28A C27A 124.4(10) . . ?
C29A C28A H28A 117.8 . . ?
C27A C28A H28A 117.8 . . ?
C30A C29A C28A 119.1(11) . . ?
C30A C29A H29A 120.4 . . ?
C28A C29A H29A 120.4 . . ?
C29A C30A C31A 122.3(11) . . ?
C29A C30A H30A 118.8 . . ?
C31A C30A H30A 118.8 . . ?
C32A C31A C30A 117.2(9) . . ?
C32A C31A C33A 125.1(9) . . ?
C30A C31A C33A 117.4(9) . . ?
O6A C32A C31A 122.2(8) . . ?
O6A C32A C27A 115.6(8) . . ?
C31A C32A C27A 122.1(9) . . ?
N3A C33A C31A 121.9(9) . . ?
N3A C33A H33A 119.1 . . ?
C31A C33A H33A 119.1 . . ?
C35A C34A N3A 121.2(8) . . ?
C35A C34A C39A 112.6(7) . . ?
N3A C34A C39A 104.7(6) . . ?
C35A C34A H34A 105.7 . . ?
N3A C34A H34A 105.7 . . ?
C39A C34A H34A 105.7 . . ?
C34A C35A C36A 111.6(9) . . ?
C34A C35A H35A 109.3 . . ?
C36A C35A H35A 109.3 . . ?
C34A C35A H35B 109.3 . . ?
C36A C35A H35B 109.3 . . ?
H35A C35A H35B 108.0 . . ?
C37A C36A C35A 110.1(9) . . ?
C37A C36A H36A 109.6 . . ?
C35A C36A H36A 109.6 . . ?
C37A C36A H36B 109.6 . . ?
C35A C36A H36B 109.6 . . ?
H36A C36A H36B 108.1 . . ?
C38A C37A C36A 110.4(9) . . ?
C38A C37A H37A 109.6 . . ?
C36A C37A H37A 109.6 . . ?
C38A C37A H37B 109.6 . . ?
C36A C37A H37B 109.6 . . ?
H37A C37A H37B 108.1 . . ?
C37A C38A C39A 110.6(9) . . ?
C37A C38A H38A 109.5 . . ?
C39A C38A H38A 109.5 . . ?
C37A C38A H38B 109.5 . . ?
C39A C38A H38B 109.5 . . ?
H38A C38A H38B 108.1 . . ?
N4A C39A C38A 117.3(8) . . ?
N4A C39A C34A 106.9(7) . . ?
C38A C39A C34A 111.4(7) . . ?
N4A C39A H39A 106.9 . . ?
C38A C39A H39A 106.9 . . ?
C34A C39A H39A 106.9 . . ?
N4A C40A C41A 127.4(10) . . ?
N4A C40A H40A 116.3 . . ?
C41A C40A H40A 116.3 . . ?
C46A C41A C40A 122.8(10) . . ?
C46A C41A C42A 118.2(9) . . ?
C40A C41A C42A 118.5(9) . . ?
C43A C42A C41A 118.3(10) . . ?
C43A C42A H42A 120.8 . . ?
C41A C42A H42A 120.8 . . ?
C42A C43A C44A 123.3(12) . . ?
C42A C43A H43A 118.3 . . ?
C44A C43A H43A 118.3 . . ?
C45A C44A C43A 119.9(11) . . ?
C45A C44A H44A 120.0 . . ?
C43A C44A H44A 120.0 . . ?
O8A C45A C44A 122.5(11) . . ?
O8A C45A C46A 115.9(11) . . ?
C44A C45A C46A 121.0(12) . . ?
O7A C46A C41A 124.4(9) . . ?
O7A C46A C45A 116.8(9) . . ?
C41A C46A C45A 118.9(10) . . ?
O8A C47A C48A 118.4(11) . . ?
O8A C47A H47A 107.7 . . ?
C48A C47A H47A 107.7 . . ?
O8A C47A H47B 107.7 . . ?
C48A C47A H47B 107.7 . . ?
H47A C47A H47B 107.1 . . ?
C47A C48A H48A 109.5 . . ?
C47A C48A H48B 109.5 . . ?
H48A C48A H48B 109.5 . . ?
C47A C48A H48C 109.5 . . ?
H48A C48A H48C 109.5 . . ?
H48B C48A H48C 109.5 . . ?
O2B Cu1B O3B 90.2(3) . . ?
O2B Cu1B N3B 95.0(3) . . ?
O3B Cu1B N3B 166.9(2) . . ?
O2B Cu1B N4B 169.7(3) . . ?
O3B Cu1B N4B 93.3(3) . . ?
N3B Cu1B N4B 83.7(3) . . ?
O7B Cu2B O6B 91.8(3) . . ?
O7B Cu2B N2B 93.1(3) . . ?
O6B Cu2B N2B 166.2(3) . . ?
O7B Cu2B N1B 165.8(3) . . ?
O6B Cu2B N1B 92.5(3) . . ?
N2B Cu2B N1B 85.9(3) . . ?
O9B Co1B O10B 91.8(3) . . ?
O9B Co1B O6B 89.3(3) . . ?
O10B Co1B O6B 173.3(3) . . ?
O9B Co1B O3B 175.3(3) . . ?
O10B Co1B O3B 92.4(3) . . ?
O6B Co1B O3B 86.8(2) . . ?
O9B Co1B O5B 93.0(3) . . ?
O10B Co1B O5B 98.1(3) . . ?
O6B Co1B O5B 75.2(2) . . ?
O3B Co1B O5B 88.5(2) . . ?
O9B Co1B O4B 104.8(3) . . ?
O10B Co1B O4B 95.1(3) . . ?
O6B Co1B O4B 91.0(2) . . ?
O3B Co1B O4B 72.7(2) . . ?
O5B Co1B O4B 157.4(2) . . ?
C3B O1B C2B 112.6(10) . . ?
C8B O2B Cu1B 127.3(5) . . ?
C22B O3B Cu1B 125.3(6) . . ?
C22B O3B Co1B 107.8(6) . . ?
Cu1B O3B Co1B 123.0(3) . . ?
C21B O4B C23B 121.0(9) . . ?
C21B O4B Co1B 106.7(5) . . ?
C23B O4B Co1B 127.3(7) . . ?
C27B O5B C26B 121.6(7) . . ?
C27B O5B Co1B 109.0(5) . . ?
C26B O5B Co1B 128.4(5) . . ?
C32B O6B Cu2B 126.3(5) . . ?
C32B O6B Co1B 108.8(5) . . ?
Cu2B O6B Co1B 122.4(3) . . ?
C46B O7B Cu2B 122.7(6) . . ?
C45B O8B C47B 119.2(9) . . ?
Co1B O9B H9G 111(7) . . ?
Co1B O9B H9H 139(7) . . ?
H9G O9B H9H 109(2) . . ?
Co1B O10B H10G 122(8) . . ?
Co1B O10B H10H 114(8) . . ?
H10G O10B H10H 109(2) . . ?
C33B N1B C34B 124.4(7) . . ?
C33B N1B Cu2B 125.0(6) . . ?
C34B N1B Cu2B 110.5(5) . . ?
C40B N2B C39B 123.3(8) . . ?
C40B N2B Cu2B 126.7(6) . . ?
C39B N2B Cu2B 110.0(5) . . ?
C9B N3B C10B 122.3(7) . . ?
C9B N3B Cu1B 124.2(6) . . ?
C10B N3B Cu1B 112.7(5) . . ?
C16B N4B C15B 123.1(8) . . ?
C16B N4B Cu1B 125.9(7) . . ?
C15B N4B Cu1B 110.5(6) . . ?
C2B C1B H1BA 109.5 . . ?
C2B C1B H1BB 109.5 . . ?
H1BA C1B H1BB 109.5 . . ?
C2B C1B H1BC 109.5 . . ?
H1BA C1B H1BC 109.5 . . ?
H1BB C1B H1BC 109.5 . . ?
O1B C2B C1B 105.2(12) . . ?
O1B C2B H2BA 110.7 . . ?
C1B C2B H2BA 110.7 . . ?
O1B C2B H2BB 110.7 . . ?
C1B C2B H2BB 110.7 . . ?
H2BA C2B H2BB 108.8 . . ?
O1B C3B C4B 127.0(8) . . ?
O1B C3B C8B 113.3(7) . . ?
C4B C3B C8B 119.7(8) . . ?
C3B C4B C5B 119.7(9) . . ?
C3B C4B H4B 120.1 . . ?
C5B C4B H4B 120.1 . . ?
C6B C5B C4B 120.4(9) . . ?
C6B C5B H5B 119.8 . . ?
C4B C5B H5B 119.8 . . ?
C5B C6B C7B 121.2(8) . . ?
C5B C6B H6B 119.4 . . ?
C7B C6B H6B 119.4 . . ?
C6B C7B C8B 121.1(9) . . ?
C6B C7B C9B 115.5(8) . . ?
C8B C7B C9B 123.3(9) . . ?
O2B C8B C7B 122.6(8) . . ?
O2B C8B C3B 119.6(7) . . ?
C7B C8B C3B 117.7(8) . . ?
N3B C9B C7B 126.4(8) . . ?
N3B C9B H9B 116.8 . . ?
C7B C9B H9B 116.8 . . ?
N3B C10B C15B 107.2(6) . . ?
N3B C10B C11B 115.7(7) . . ?
C15B C10B C11B 110.0(7) . . ?
N3B C10B H10B 107.9 . . ?
C15B C10B H10B 107.9 . . ?
C11B C10B H10B 107.9 . . ?
C10B C11B C12B 107.7(8) . . ?
C10B C11B H11C 110.2 . . ?
C12B C11B H11C 110.2 . . ?
C10B C11B H11D 110.2 . . ?
C12B C11B H11D 110.2 . . ?
H11C C11B H11D 108.5 . . ?
C13B C12B C11B 115.3(9) . . ?
C13B C12B H12C 108.4 . . ?
C11B C12B H12C 108.4 . . ?
C13B C12B H12D 108.4 . . ?
C11B C12B H12D 108.4 . . ?
H12C C12B H12D 107.5 . . ?
C12B C13B C14B 111.3(9) . . ?
C12B C13B H13C 109.4 . . ?
C14B C13B H13C 109.4 . . ?
C12B C13B H13D 109.4 . . ?
C14B C13B H13D 109.4 . . ?
H13C C13B H13D 108.0 . . ?
C13B C14B C15B 108.8(9) . . ?
C13B C14B H14C 109.9 . . ?
C15B C14B H14C 109.9 . . ?
C13B C14B H14D 109.9 . . ?
C15B C14B H14D 109.9 . . ?
H14C C14B H14D 108.3 . . ?
N4B C15B C10B 107.9(7) . . ?
N4B C15B C14B 114.5(8) . . ?
C10B C15B C14B 111.1(7) . . ?
N4B C15B H15B 107.7 . . ?
C10B C15B H15B 107.7 . . ?
C14B C15B H15B 107.7 . . ?
N4B C16B C17B 124.3(9) . . ?
N4B C16B H16B 117.8 . . ?
C17B C16B H16B 117.8 . . ?
C18B C17B C22B 117.6(9) . . ?
C18B C17B C16B 116.6(9) . . ?
C22B C17B C16B 125.6(9) . . ?
C19B C18B C17B 121.0(11) . . ?
C19B C18B H18B 119.5 . . ?
C17B C18B H18B 119.5 . . ?
C18B C19B C20B 122.5(11) . . ?
C18B C19B H19B 118.8 . . ?
C20B C19B H19B 118.8 . . ?
C21B C20B C19B 116.0(10) . . ?
C21B C20B H20B 122.0 . . ?
C19B C20B H20B 122.0 . . ?
C20B C21B O4B 122.8(9) . . ?
C20B C21B C22B 126.3(10) . . ?
O4B C21B C22B 110.9(8) . . ?
O3B C22B C17B 124.0(9) . . ?
O3B C22B C21B 119.6(9) . . ?
C17B C22B C21B 116.4(9) . . ?
C24B C23B O4B 111.0(10) . . ?
C24B C23B H23C 109.4 . . ?
O4B C23B H23C 109.4 . . ?
C24B C23B H23D 109.4 . . ?
O4B C23B H23D 109.4 . . ?
H23C C23B H23D 108.0 . . ?
C23B C24B H24D 109.5 . . ?
C23B C24B H24E 109.5 . . ?
H24D C24B H24E 109.5 . . ?
C23B C24B H24F 109.5 . . ?
H24D C24B H24F 109.5 . . ?
H24E C24B H24F 109.5 . . ?
C26B C25B H25D 109.5 . . ?
C26B C25B H25E 109.5 . . ?
H25D C25B H25E 109.5 . . ?
C26B C25B H25F 109.5 . . ?
H25D C25B H25F 109.5 . . ?
H25E C25B H25F 109.5 . . ?
O5B C26B C25B 112.7(7) . . ?
O5B C26B H26C 109.1 . . ?
C25B C26B H26C 109.1 . . ?
O5B C26B H26D 109.1 . . ?
C25B C26B H26D 109.1 . . ?
H26C C26B H26D 107.8 . . ?
O5B C27B C28B 125.1(8) . . ?
O5B C27B C32B 111.9(7) . . ?
C28B C27B C32B 123.0(8) . . ?
C27B C28B C29B 119.9(8) . . ?
C27B C28B H28B 120.0 . . ?
C29B C28B H28B 120.0 . . ?
C30B C29B C28B 117.7(7) . . ?
C30B C29B H29B 121.1 . . ?
C28B C29B H29B 121.1 . . ?
C29B C30B C31B 122.7(8) . . ?
C29B C30B H30B 118.7 . . ?
C31B C30B H30B 118.7 . . ?
C32B C31B C33B 122.7(8) . . ?
C32B C31B C30B 120.5(8) . . ?
C33B C31B C30B 116.8(8) . . ?
O6B C32B C31B 124.6(8) . . ?
O6B C32B C27B 119.4(7) . . ?
C31B C32B C27B 115.9(7) . . ?
N1B C33B C31B 127.5(8) . . ?
N1B C33B H33B 116.3 . . ?
C31B C33B H33B 116.3 . . ?
N1B C34B C35B 114.7(7) . . ?
N1B C34B C39B 108.9(6) . . ?
C35B C34B C39B 111.7(7) . . ?
N1B C34B H34B 107.0 . . ?
C35B C34B H34B 107.0 . . ?
C39B C34B H34B 107.0 . . ?
C34B C35B C36B 108.9(8) . . ?
C34B C35B H35C 109.9 . . ?
C36B C35B H35C 109.9 . . ?
C34B C35B H35D 109.9 . . ?
C36B C35B H35D 109.9 . . ?
H35C C35B H35D 108.3 . . ?
C37B C36B C35B 112.8(8) . . ?
C37B C36B H36C 109.0 . . ?
C35B C36B H36C 109.0 . . ?
C37B C36B H36D 109.0 . . ?
C35B C36B H36D 109.0 . . ?
H36C C36B H36D 107.8 . . ?
C38B C37B C36B 111.2(8) . . ?
C38B C37B H37C 109.4 . . ?
C36B C37B H37C 109.4 . . ?
C38B C37B H37D 109.4 . . ?
C36B C37B H37D 109.4 . . ?
H37C C37B H37D 108.0 . . ?
C37B C38B C39B 114.4(9) . . ?
C37B C38B H38C 108.7 . . ?
C39B C38B H38C 108.7 . . ?
C37B C38B H38D 108.7 . . ?
C39B C38B H38D 108.7 . . ?
H38C C38B H38D 107.6 . . ?
C38B C39B N2B 118.4(7) . . ?
C38B C39B C34B 110.0(7) . . ?
N2B C39B C34B 106.7(6) . . ?
C38B C39B H39B 107.0 . . ?
N2B C39B H39B 107.0 . . ?
C34B C39B H39B 107.0 . . ?
N2B C40B C41B 126.6(9) . . ?
N2B C40B H40B 116.7 . . ?
C41B C40B H40B 116.7 . . ?
C46B C41B C42B 124.6(9) . . ?
C46B C41B C40B 116.8(8) . . ?
C42B C41B C40B 118.6(9) . . ?
C43B C42B C41B 123.9(10) . . ?
C43B C42B H42B 118.1 . . ?
C41B C42B H42B 118.1 . . ?
C42B C43B C44B 118.3(10) . . ?
C42B C43B H43B 120.9 . . ?
C44B C43B H43B 120.9 . . ?
C43B C44B C45B 119.2(10) . . ?
C43B C44B H44B 120.4 . . ?
C45B C44B H44B 120.4 . . ?
O8B C45B C44B 124.7(10) . . ?
O8B C45B C46B 114.2(9) . . ?
C44B C45B C46B 120.8(10) . . ?
O7B C46B C41B 133.9(9) . . ?
O7B C46B C45B 113.6(8) . . ?
C41B C46B C45B 112.4(8) . . ?
O8B C47B C48B 110.7(11) . . ?
O8B C47B H47C 109.5 . . ?
C48B C47B H47C 109.5 . . ?
O8B C47B H47D 109.5 . . ?
C48B C47B H47D 109.5 . . ?
H47C C47B H47D 108.1 . . ?
C47B C48B H48D 109.5 . . ?
C47B C48B H48E 109.5 . . ?
H48D C48B H48E 109.5 . . ?
C47B C48B H48F 109.5 . . ?
H48D C48B H48F 109.5 . . ?
H48E C48B H48F 109.5 . . ?
O2C Cu1C N1C 94.3(2) . . ?
O2C Cu1C O3C 89.7(2) . . ?
N1C Cu1C O3C 168.7(2) . . ?
O2C Cu1C N2C 169.0(3) . . ?
N1C Cu1C N2C 83.6(3) . . ?
O3C Cu1C N2C 94.4(3) . . ?
O7C Cu2C N4C 95.4(3) . . ?
O7C Cu2C O6C 89.3(2) . . ?
N4C Cu2C O6C 167.0(3) . . ?
O7C Cu2C N3C 168.6(3) . . ?
N4C Cu2C N3C 85.0(3) . . ?
O6C Cu2C N3C 92.8(2) . . ?
O9C Co1C O3C 92.4(3) . . ?
O9C Co1C O10C 91.6(3) . . ?
O3C Co1C O10C 173.9(3) . . ?
O9C Co1C O6C 170.0(2) . . ?
O3C Co1C O6C 86.4(2) . . ?
O10C Co1C O6C 90.5(3) . . ?
O9C Co1C O5C 93.4(3) . . ?
O3C Co1C O5C 94.0(2) . . ?
O10C Co1C O5C 90.3(3) . . ?
O6C Co1C O5C 76.8(2) . . ?
O9C Co1C O4C 94.0(2) . . ?
O3C Co1C O4C 75.2(2) . . ?
O10C Co1C O4C 100.0(3) . . ?
O6C Co1C O4C 95.28(19) . . ?
O5C Co1C O4C 167.1(2) . . ?
C3C O1C C2C 118.2(6) . . ?
C8C O2C Cu1C 126.4(5) . . ?
C22C O3C Cu1C 123.4(5) . . ?
C22C O3C Co1C 108.5(5) . . ?
Cu1C O3C Co1C 124.3(3) . . ?
C21C O4C C23C 116.5(6) . . ?
C21C O4C Co1C 106.9(4) . . ?
C23C O4C Co1C 132.7(5) . . ?
C27C O5C C26C 117.2(6) . . ?
C27C O5C Co1C 105.9(4) . . ?
C26C O5C Co1C 135.3(5) . . ?
C32C O6C Cu2C 124.7(4) . . ?
C32C O6C Co1C 107.8(4) . . ?
Cu2C O6C Co1C 123.5(3) . . ?
C46C O7C Cu2C 123.9(5) . . ?
C45C O8C C47C 123.1(8) . . ?
Co1C O9C H9I 89(7) . . ?
Co1C O9C H9J 133(8) . . ?
H9I O9C H9J 108(2) . . ?
Co1C O10C H10I 106(8) . . ?
Co1C O10C H10J 135(8) . . ?
H10I O10C H10J 108(2) . . ?
C9C N1C C10C 123.0(6) . . ?
C9C N1C Cu1C 124.1(5) . . ?
C10C N1C Cu1C 112.4(4) . . ?
C16C N2C C15C 124.3(7) . . ?
C16C N2C Cu1C 124.7(6) . . ?
C15C N2C Cu1C 110.8(4) . . ?
C33C N3C C34C 123.5(7) . . ?
C33C N3C Cu2C 126.5(6) . . ?
C34C N3C Cu2C 109.9(5) . . ?
C40C N4C C39C 123.3(7) . . ?
C40C N4C Cu2C 124.7(6) . . ?
C39C N4C Cu2C 111.6(5) . . ?
C2C C1C H1CA 109.5 . . ?
C2C C1C H1CB 109.5 . . ?
H1CA C1C H1CB 109.5 . . ?
C2C C1C H1CC 109.5 . . ?
H1CA C1C H1CC 109.5 . . ?
H1CB C1C H1CC 109.5 . . ?
O1C C2C C1C 114.9(8) . . ?
O1C C2C H2CA 108.5 . . ?
C1C C2C H2CA 108.5 . . ?
O1C C2C H2CB 108.5 . . ?
C1C C2C H2CB 108.5 . . ?
H2CA C2C H2CB 107.5 . . ?
C4C C3C O1C 124.4(8) . . ?
C4C C3C C8C 122.0(7) . . ?
O1C C3C C8C 113.6(6) . . ?
C5C C4C C3C 122.1(7) . . ?
C5C C4C H4C 118.9 . . ?
C3C C4C H4C 119.0 . . ?
C4C C5C C6C 119.7(7) . . ?
C4C C5C H5C 120.2 . . ?
C6C C5C H5C 120.2 . . ?
C5C C6C C7C 117.5(7) . . ?
C5C C6C H6C 121.3 . . ?
C7C C6C H6C 121.3 . . ?
C8C C7C C6C 124.1(6) . . ?
C8C C7C C9C 121.2(6) . . ?
C6C C7C C9C 114.6(6) . . ?
O2C C8C C7C 126.7(6) . . ?
O2C C8C C3C 119.0(6) . . ?
C7C C8C C3C 114.3(6) . . ?
N1C C9C C7C 126.8(6) . . ?
N1C C9C H9C 116.6 . . ?
C7C C9C H9C 116.6 . . ?
N1C C10C C15C 107.9(6) . . ?
N1C C10C C11C 114.5(6) . . ?
C15C C10C C11C 109.8(6) . . ?
N1C C10C H10C 108.2 . . ?
C15C C10C H10C 108.2 . . ?
C11C C10C H10C 108.2 . . ?
C12C C11C C10C 105.9(6) . . ?
C12C C11C H11E 110.6 . . ?
C10C C11C H11E 110.6 . . ?
C12C C11C H11F 110.6 . . ?
C10C C11C H11F 110.6 . . ?
H11E C11C H11F 108.7 . . ?
C13C C12C C11C 111.9(7) . . ?
C13C C12C H12E 109.2 . . ?
C11C C12C H12E 109.2 . . ?
C13C C12C H12F 109.2 . . ?
C11C C12C H12F 109.2 . . ?
H12E C12C H12F 107.9 . . ?
C12C C13C C14C 112.2(7) . . ?
C12C C13C H13E 109.2 . . ?
C14C C13C H13E 109.2 . . ?
C12C C13C H13F 109.2 . . ?
C14C C13C H13F 109.2 . . ?
H13E C13C H13F 107.9 . . ?
C15C C14C C13C 109.0(6) . . ?
C15C C14C H14E 109.9 . . ?
C13C C14C H14E 109.9 . . ?
C15C C14C H14F 109.9 . . ?
C13C C14C H14F 109.9 . . ?
H14E C14C H14F 108.3 . . ?
N2C C15C C10C 110.0(6) . . ?
N2C C15C C14C 113.8(5) . . ?
C10C C15C C14C 109.8(6) . . ?
N2C C15C H15C 107.7 . . ?
C10C C15C H15C 107.7 . . ?
C14C C15C H15C 107.7 . . ?
N2C C16C C17C 128.3(7) . . ?
N2C C16C H16C 115.9 . . ?
C17C C16C H16C 115.9 . . ?
C18C C17C C16C 119.3(7) . . ?
C18C C17C C22C 118.2(8) . . ?
C16C C17C C22C 122.2(7) . . ?
C19C C18C C17C 122.3(8) . . ?
C19C C18C H18C 118.8 . . ?
C17C C18C H18C 118.8 . . ?
C20C C19C C18C 119.7(7) . . ?
C20C C19C H19C 120.2 . . ?
C18C C19C H19C 120.2 . . ?
C21C C20C C19C 120.5(8) . . ?
C21C C20C H20C 119.8 . . ?
C19C C20C H20C 119.8 . . ?
C20C C21C O4C 125.0(7) . . ?
C20C C21C C22C 122.8(8) . . ?
O4C C21C C22C 112.2(6) . . ?
O3C C22C C21C 118.1(7) . . ?
O3C C22C C17C 125.3(7) . . ?
C21C C22C C17C 116.4(7) . . ?
O4C C23C C24C 107.2(7) . . ?
O4C C23C H23E 110.3 . . ?
C24C C23C H23E 110.3 . . ?
O4C C23C H23F 110.3 . . ?
C24C C23C H23F 110.3 . . ?
H23E C23C H23F 108.5 . . ?
C23C C24C H24G 109.5 . . ?
C23C C24C H24H 109.5 . . ?
H24G C24C H24H 109.5 . . ?
C23C C24C H24I 109.5 . . ?
H24G C24C H24I 109.5 . . ?
H24H C24C H24I 109.5 . . ?
C26C C25C H25G 109.5 . . ?
C26C C25C H25H 109.5 . . ?
H25G C25C H25H 109.5 . . ?
C26C C25C H25I 109.5 . . ?
H25G C25C H25I 109.5 . . ?
H25H C25C H25I 109.5 . . ?
O5C C26C C25C 113.0(7) . . ?
O5C C26C H26E 109.0 . . ?
C25C C26C H26E 109.0 . . ?
O5C C26C H26F 109.0 . . ?
C25C C26C H26F 109.0 . . ?
H26E C26C H26F 107.8 . . ?
C28C C27C C32C 123.7(7) . . ?
C28C C27C O5C 121.7(7) . . ?
C32C C27C O5C 114.2(6) . . ?
C27C C28C C29C 117.4(8) . . ?
C27C C28C H28C 121.3 . . ?
C29C C28C H28C 121.3 . . ?
C30C C29C C28C 118.4(8) . . ?
C30C C29C H29C 120.8 . . ?
C28C C29C H29C 120.8 . . ?
C29C C30C C31C 124.9(8) . . ?
C29C C30C H30C 117.5 . . ?
C31C C30C H30C 117.5 . . ?
C30C C31C C32C 117.1(7) . . ?
C30C C31C C33C 120.2(7) . . ?
C32C C31C C33C 122.7(8) . . ?
O6C C32C C31C 125.1(6) . . ?
O6C C32C C27C 116.4(6) . . ?
C31C C32C C27C 118.5(7) . . ?
N3C C33C C31C 127.0(8) . . ?
N3C C33C H33C 116.5 . . ?
C31C C33C H33C 116.5 . . ?
C39C C34C N3C 107.8(6) . . ?
C39C C34C C35C 113.2(7) . . ?
N3C C34C C35C 112.6(7) . . ?
C39C C34C H34C 107.7 . . ?
N3C C34C H34C 107.7 . . ?
C35C C34C H34C 107.7 . . ?
C36C C35C C34C 106.0(8) . . ?
C36C C35C H35E 110.5 . . ?
C34C C35C H35E 110.5 . . ?
C36C C35C H35F 110.5 . . ?
C34C C35C H35F 110.5 . . ?
H35E C35C H35F 108.7 . . ?
C37C C36C C35C 113.4(8) . . ?
C37C C36C H36E 108.9 . . ?
C35C C36C H36E 108.9 . . ?
C37C C36C H36F 108.9 . . ?
C35C C36C H36F 108.9 . . ?
H36E C36C H36F 107.7 . . ?
C38C C37C C36C 111.9(8) . . ?
C38C C37C H37E 109.2 . . ?
C36C C37C H37E 109.2 . . ?
C38C C37C H37F 109.2 . . ?
C36C C37C H37F 109.2 . . ?
H37E C37C H37F 107.9 . . ?
C37C C38C C39C 110.1(8) . . ?
C37C C38C H38E 109.6 . . ?
C39C C38C H38E 109.6 . . ?
C37C C38C H38F 109.6 . . ?
C39C C38C H38F 109.6 . . ?
H38E C38C H38F 108.1 . . ?
N4C C39C C34C 107.6(6) . . ?
N4C C39C C38C 117.1(7) . . ?
C34C C39C C38C 107.8(7) . . ?
N4C C39C H39C 108.0 . . ?
C34C C39C H39C 108.0 . . ?
C38C C39C H39C 108.0 . . ?
N4C C40C C41C 126.9(8) . . ?
N4C C40C H40C 116.5 . . ?
C41C C40C H40C 116.5 . . ?
C46C C41C C42C 123.5(10) . . ?
C46C C41C C40C 119.1(8) . . ?
C42C C41C C40C 117.2(9) . . ?
C41C C42C C43C 118.2(11) . . ?
C41C C42C H42C 120.9 . . ?
C43C C42C H42C 120.9 . . ?
C44C C43C C42C 120.9(10) . . ?
C44C C43C H43C 119.5 . . ?
C42C C43C H43C 119.5 . . ?
C43C C44C C45C 120.9(10) . . ?
C43C C44C H44C 119.6 . . ?
C45C C44C H44C 119.6 . . ?
C44C C45C O8C 123.9(9) . . ?
C44C C45C C46C 120.0(9) . . ?
O8C C45C C46C 116.2(8) . . ?
O7C C46C C41C 129.7(9) . . ?
O7C C46C C45C 114.0(8) . . ?
C41C C46C C45C 116.3(8) . . ?
O8C C47C C48C 113.0(9) . . ?
O8C C47C H47E 109.0 . . ?
C48C C47C H47E 109.0 . . ?
O8C C47C H47F 109.0 . . ?
C48C C47C H47F 109.0 . . ?
H47E C47C H47F 107.8 . . ?
C47C C48C H48G 109.5 . . ?
C47C C48C H48H 109.5 . . ?
H48G C48C H48H 109.5 . . ?
C47C C48C H48I 109.5 . . ?
H48G C48C H48I 109.5 . . ?
H48H C48C H48I 109.5 . . ?
O2D Cu1D O3D 90.0(2) . . ?
O2D Cu1D N2D 177.9(2) . . ?
O3D Cu1D N2D 91.7(2) . . ?
O2D Cu1D N1D 94.2(2) . . ?
O3D Cu1D N1D 174.8(3) . . ?
N2D Cu1D N1D 84.2(3) . . ?
O6D Cu2D N3D 93.4(2) . . ?
O6D Cu2D N4D 176.1(3) . . ?
N3D Cu2D N4D 84.3(3) . . ?
O6D Cu2D O7D 90.1(2) . . ?
N3D Cu2D O7D 175.7(2) . . ?
N4D Cu2D O7D 92.4(2) . . ?
O10D Co1D O9D 90.7(3) . . ?
O10D Co1D O7D 171.6(2) . . ?
O9D Co1D O7D 91.7(2) . . ?
O10D Co1D O3D 90.5(2) . . ?
O9D Co1D O3D 171.1(2) . . ?
O7D Co1D O3D 88.4(2) . . ?
O10D Co1D O4D 94.0(2) . . ?
O9D Co1D O4D 95.6(2) . . ?
O7D Co1D O4D 93.8(2) . . ?
O3D Co1D O4D 75.46(19) . . ?
O10D Co1D O8D 98.0(2) . . ?
O9D Co1D O8D 94.0(2) . . ?
O7D Co1D O8D 73.8(2) . . ?
O3D Co1D O8D 94.6(2) . . ?
O4D Co1D O8D 164.5(2) . . ?
C3D O1D C2D 114.1(6) . . ?
C8D O2D Cu1D 125.9(5) . . ?
C22D O3D Cu1D 123.6(5) . . ?
C22D O3D Co1D 107.2(4) . . ?
Cu1D O3D Co1D 126.3(3) . . ?
C21D O4D C23D 119.7(6) . . ?
C21D O4D Co1D 106.7(4) . . ?
C23D O4D Co1D 130.3(5) . . ?
C27D O5D C26D 117.5(6) . . ?
C32D O6D Cu2D 124.2(5) . . ?
C46D O7D Cu2D 122.0(5) . . ?
C46D O7D Co1D 108.2(5) . . ?
Cu2D O7D Co1D 125.8(3) . . ?
C45D O8D C47D 118.9(6) . . ?
C45D O8D Co1D 105.2(4) . . ?
C47D O8D Co1D 131.1(5) . . ?
Co1D O9D H9K 113(7) . . ?
Co1D O9D H9L 107(7) . . ?
H9K O9D H9L 108(2) . . ?
Co1D O10D H10L 144(4) . . ?
Co1D O10D H10K 103(5) . . ?
H10L O10D H10K 112(2) . . ?
C9D N1D C10D 123.0(6) . . ?
C9D N1D Cu1D 124.3(6) . . ?
C10D N1D Cu1D 112.4(5) . . ?
C16D N2D C15D 120.2(6) . . ?
C16D N2D Cu1D 128.3(5) . . ?
C15D N2D Cu1D 111.5(5) . . ?
C33D N3D C34D 120.6(7) . . ?
C33D N3D Cu2D 127.4(6) . . ?
C34D N3D Cu2D 111.5(4) . . ?
C40D N4D C39D 122.7(6) . . ?
C40D N4D Cu2D 127.7(6) . . ?
C39D N4D Cu2D 109.7(4) . . ?
C2D C1D H1DA 109.5 . . ?
C2D C1D H1DB 109.5 . . ?
H1DA C1D H1DB 109.5 . . ?
C2D C1D H1DC 109.5 . . ?
H1DA C1D H1DC 109.5 . . ?
H1DB C1D H1DC 109.5 . . ?
O1D C2D C1D 106.5(7) . . ?
O1D C2D H2DA 110.4 . . ?
C1D C2D H2DA 110.4 . . ?
O1D C2D H2DB 110.4 . . ?
C1D C2D H2DB 110.4 . . ?
H2DA C2D H2DB 108.6 . . ?
O1D C3D C8D 113.9(7) . . ?
O1D C3D C4D 124.4(8) . . ?
C8D C3D C4D 121.6(8) . . ?
C5D C4D C3D 118.7(9) . . ?
C5D C4D H4D 120.7 . . ?
C3D C4D H4D 120.7 . . ?
C6D C5D C4D 122.0(9) . . ?
C6D C5D H5D 119.0 . . ?
C4D C5D H5D 119.0 . . ?
C5D C6D C7D 121.7(9) . . ?
C5D C6D H6D 119.1 . . ?
C7D C6D H6D 119.1 . . ?
C9D C7D C8D 125.9(7) . . ?
C9D C7D C6D 115.5(8) . . ?
C8D C7D C6D 117.9(8) . . ?
O2D C8D C3D 119.3(7) . . ?
O2D C8D C7D 122.5(7) . . ?
C3D C8D C7D 118.1(7) . . ?
N1D C9D C7D 125.5(7) . . ?
N1D C9D H9D 117.3 . . ?
C7D C9D H9D 117.3 . . ?
C11D C10D N1D 115.1(7) . . ?
C11D C10D C15D 112.4(6) . . ?
N1D C10D C15D 105.2(5) . . ?
C11D C10D H10D 108.0 . . ?
N1D C10D H10D 108.0 . . ?
C15D C10D H10D 108.0 . . ?
C10D C11D C12D 107.5(7) . . ?
C10D C11D H11G 110.2 . . ?
C12D C11D H11G 110.2 . . ?
C10D C11D H11H 110.2 . . ?
C12D C11D H11H 110.2 . . ?
H11G C11D H11H 108.5 . . ?
C13D C12D C11D 111.6(8) . . ?
C13D C12D H12G 109.3 . . ?
C11D C12D H12G 109.3 . . ?
C13D C12D H12H 109.3 . . ?
C11D C12D H12H 109.3 . . ?
H12G C12D H12H 108.0 . . ?
C12D C13D C14D 108.5(7) . . ?
C12D C13D H13G 110.0 . . ?
C14D C13D H13G 110.0 . . ?
C12D C13D H13H 110.0 . . ?
C14D C13D H13H 110.0 . . ?
H13G C13D H13H 108.4 . . ?
C15D C14D C13D 110.0(7) . . ?
C15D C14D H14G 109.7 . . ?
C13D C14D H14G 109.7 . . ?
C15D C14D H14H 109.7 . . ?
C13D C14D H14H 109.7 . . ?
H14G C14D H14H 108.2 . . ?
N2D C15D C14D 117.6(7) . . ?
N2D C15D C10D 106.2(5) . . ?
C14D C15D C10D 110.3(6) . . ?
N2D C15D H15D 107.4 . . ?
C14D C15D H15D 107.4 . . ?
C10D C15D H15D 107.4 . . ?
N2D C16D C17D 123.5(7) . . ?
N2D C16D H16D 118.3 . . ?
C17D C16D H16D 118.3 . . ?
C18D C17D C22D 121.6(7) . . ?
C18D C17D C16D 116.4(7) . . ?
C22D C17D C16D 121.7(7) . . ?
C19D C18D C17D 118.9(7) . . ?
C19D C18D H18D 120.6 . . ?
C17D C18D H18D 120.6 . . ?
C20D C19D C18D 123.4(8) . . ?
C20D C19D H19D 118.3 . . ?
C18D C19D H19D 118.3 . . ?
C19D C20D C21D 116.7(7) . . ?
C19D C20D H20D 121.7 . . ?
C21D C20D H20D 121.7 . . ?
O4D C21D C20D 122.1(6) . . ?
O4D C21D C22D 112.5(6) . . ?
C20D C21D C22D 125.1(7) . . ?
O3D C22D C21D 119.6(6) . . ?
O3D C22D C17D 126.2(6) . . ?
C21D C22D C17D 114.0(7) . . ?
O4D C23D C24D 111.0(7) . . ?
O4D C23D H23G 109.4 . . ?
C24D C23D H23G 109.4 . . ?
O4D C23D H23H 109.4 . . ?
C24D C23D H23H 109.4 . . ?
H23G C23D H23H 108.0 . . ?
C23D C24D H24J 109.5 . . ?
C23D C24D H24K 109.5 . . ?
H24J C24D H24K 109.5 . . ?
C23D C24D H24L 109.5 . . ?
H24J C24D H24L 109.5 . . ?
H24K C24D H24L 109.5 . . ?
C26D C25D H25J 109.5 . . ?
C26D C25D H25K 109.5 . . ?
H25J C25D H25K 109.5 . . ?
C26D C25D H25L 109.5 . . ?
H25J C25D H25L 109.5 . . ?
H25K C25D H25L 109.5 . . ?
O5D C26D C25D 114.3(8) . . ?
O5D C26D H26G 108.7 . . ?
C25D C26D H26G 108.7 . . ?
O5D C26D H26H 108.7 . . ?
C25D C26D H26H 108.7 . . ?
H26G C26D H26H 107.6 . . ?
O5D C27D C28D 125.8(7) . . ?
O5D C27D C32D 115.8(6) . . ?
C28D C27D C32D 118.3(7) . . ?
C27D C28D C29D 121.3(8) . . ?
C27D C28D H28D 119.3 . . ?
C29D C28D H28D 119.3 . . ?
C30D C29D C28D 119.1(7) . . ?
C30D C29D H29D 120.4 . . ?
C28D C29D H29D 120.4 . . ?
C29D C30D C31D 125.2(9) . . ?
C29D C30D H30D 117.4 . . ?
C31D C30D H30D 117.4 . . ?
C33D C31D C32D 123.8(7) . . ?
C33D C31D C30D 120.0(7) . . ?
C32D C31D C30D 115.4(7) . . ?
O6D C32D C31D 125.2(7) . . ?
O6D C32D C27D 114.7(7) . . ?
C31D C32D C27D 120.0(6) . . ?
N3D C33D C31D 123.5(8) . . ?
N3D C33D H33D 118.3 . . ?
C31D C33D H33D 118.3 . . ?
N3D C34D C35D 115.8(6) . . ?
N3D C34D C39D 104.8(6) . . ?
C35D C34D C39D 108.2(6) . . ?
N3D C34D H34D 109.3 . . ?
C35D C34D H34D 109.3 . . ?
C39D C34D H34D 109.3 . . ?
C36D C35D C34D 111.9(7) . . ?
C36D C35D H35G 109.2 . . ?
C34D C35D H35G 109.2 . . ?
C36D C35D H35H 109.2 . . ?
C34D C35D H35H 109.2 . . ?
H35G C35D H35H 107.9 . . ?
C35D C36D C37D 110.4(8) . . ?
C35D C36D H36G 109.6 . . ?
C37D C36D H36G 109.6 . . ?
C35D C36D H36H 109.6 . . ?
C37D C36D H36H 109.6 . . ?
H36G C36D H36H 108.1 . . ?
C38D C37D C36D 111.1(8) . . ?
C38D C37D H37G 109.4 . . ?
C36D C37D H37G 109.4 . . ?
C38D C37D H37H 109.4 . . ?
C36D C37D H37H 109.4 . . ?
H37G C37D H37H 108.0 . . ?
C37D C38D C39D 109.7(7) . . ?
C37D C38D H38G 109.7 . . ?
C39D C38D H38G 109.7 . . ?
C37D C38D H38H 109.7 . . ?
C39D C38D H38H 109.7 . . ?
H38G C38D H38H 108.2 . . ?
N4D C39D C34D 103.7(5) . . ?
N4D C39D C38D 116.1(6) . . ?
C34D C39D C38D 112.8(6) . . ?
N4D C39D H39D 108.0 . . ?
C34D C39D H39D 108.0 . . ?
C38D C39D H39D 108.0 . . ?
N4D C40D C41D 123.5(7) . . ?
N4D C40D H40D 118.3 . . ?
C41D C40D H40D 118.3 . . ?
C46D C41D C42D 121.7(7) . . ?
C46D C41D C40D 123.0(7) . . ?
C42D C41D C40D 115.3(7) . . ?
C43D C42D C41D 120.6(8) . . ?
C43D C42D H42D 119.7 . . ?
C41D C42D H42D 119.7 . . ?
C42D C43D C44D 119.9(7) . . ?
C42D C43D H43D 120.1 . . ?
C44D C43D H43D 120.1 . . ?
C45D C44D C43D 117.6(7) . . ?
C45D C44D H44D 121.2 . . ?
C43D C44D H44D 121.2 . . ?
O8D C45D C44D 123.2(7) . . ?
O8D C45D C46D 115.1(6) . . ?
C44D C45D C46D 121.6(7) . . ?
O7D C46D C41D 126.8(7) . . ?
O7D C46D C45D 114.6(7) . . ?
C41D C46D C45D 118.5(7) . . ?
O8D C47D C48D 110.1(7) . . ?
O8D C47D H47G 109.6 . . ?
C48D C47D H47G 109.6 . . ?
O8D C47D H47H 109.6 . . ?
C48D C47D H47H 109.6 . . ?
H47G C47D H47H 108.1 . . ?
C47D C48D H48J 109.5 . . ?
C47D C48D H48K 109.5 . . ?
H48J C48D H48K 109.5 . . ?
C47D C48D H48L 109.5 . . ?
H48J C48D H48L 109.5 . . ?
H48K C48D H48L 109.5 . . ?
O3 Cl1 O4 114.7(4) . . ?
O3 Cl1 O2 113.9(4) . . ?
O4 Cl1 O2 108.8(4) . . ?
O3 Cl1 O1 107.2(4) . . ?
O4 Cl1 O1 105.4(4) . . ?
O2 Cl1 O1 106.1(4) . . ?
O6 Cl2 O8 111.7(4) . . ?
O6 Cl2 O7 112.3(4) . . ?
O8 Cl2 O7 111.2(4) . . ?
O6 Cl2 O5 105.0(4) . . ?
O8 Cl2 O5 109.3(4) . . ?
O7 Cl2 O5 107.0(4) . . ?
O10 Cl3 O9 112.5(6) . . ?
O10 Cl3 O12 109.7(6) . . ?
O9 Cl3 O12 106.8(6) . . ?
O10 Cl3 O11 110.6(6) . . ?
O9 Cl3 O11 108.9(6) . . ?
O12 Cl3 O11 108.1(6) . . ?
O16 Cl4 O13 113.3(5) . . ?
O16 Cl4 O14 111.1(5) . . ?
O13 Cl4 O14 107.6(5) . . ?
O16 Cl4 O15 110.0(5) . . ?
O13 Cl4 O15 105.5(5) . . ?
O14 Cl4 O15 109.1(5) . . ?
O20 Cl5 O19 111.1(4) . . ?
O20 Cl5 O17 112.1(4) . . ?
O19 Cl5 O17 108.9(4) . . ?
O20 Cl5 O18 109.9(4) . . ?
O19 Cl5 O18 109.7(4) . . ?
O17 Cl5 O18 105.0(4) . . ?
O24 Cl6 O23 111.3(4) . . ?
O24 Cl6 O21 111.4(4) . . ?
O23 Cl6 O21 109.4(4) . . ?
O24 Cl6 O22 108.7(4) . . ?
O23 Cl6 O22 108.6(4) . . ?
O21 Cl6 O22 107.2(4) . . ?
O25 Cl7 O27 112.4(5) . . ?
O25 Cl7 O28 115.3(5) . . ?
O27 Cl7 O28 109.7(5) . . ?
O25 Cl7 O26 108.5(5) . . ?
O27 Cl7 O26 104.6(4) . . ?
O28 Cl7 O26 105.5(5) . . ?
O29 Cl8 O31 108.0(4) . . ?
O29 Cl8 O30 109.7(4) . . ?
O31 Cl8 O30 111.7(4) . . ?
O29 Cl8 O32 109.7(4) . . ?
O31 Cl8 O32 109.4(4) . . ?
O30 Cl8 O32 108.3(4) . . ?
C1W O1W H1OW 109.5 . . ?
O1W C1W H1WA 109.5 . . ?
O1W C1W H1WB 109.5 . . ?
H1WA C1W H1WB 109.5 . . ?
O1W C1W H1WC 109.5 . . ?
H1WA C1W H1WC 109.5 . . ?
H1WB C1W H1WC 109.5 . . ?
O2W C2W H2WA 109.5 . . ?
O2W C2W H2WB 109.5 . . ?
H2WA C2W H2WB 109.5 . . ?
O2W C2W H2WC 109.5 . . ?
H2WA C2W H2WC 109.5 . . ?
H2WB C2W H2WC 109.5 . . ?
C2W O2W H2OW 109.5 . . ?
O3W C3W H3WA 109.5 . . ?
O3W C3W H3WB 109.5 . . ?
H3WA C3W H3WB 109.5 . . ?
O3W C3W H3WC 109.5 . . ?
H3WA C3W H3WC 109.5 . . ?
H3WB C3W H3WC 109.5 . . ?
C3W O3W H3OW 109.5 . . ?
O4W C4W H4WA 109.5 . . ?
O4W C4W H4WB 109.5 . . ?
H4WA C4W H4WB 109.5 . . ?
O4W C4W H4WC 109.5 . . ?
H4WA C4W H4WC 109.5 . . ?
H4WB C4W H4WC 109.5 . . ?
C4W O4W H4OW 109.5 . . ?
H5WA O5W H5WB 108(2) . . ?

loop_
_geom_bond_atom_site_label_1
_geom_bond_atom_site_label_2
_geom_bond_distance
_geom_bond_site_symmetry_2
_geom_bond_publ_flag
Cu1A O2A 1.900(7) . ?
Cu1A N2A 1.921(6) . ?
Cu1A N1A 1.943(7) . ?
Cu1A O3A 1.971(5) . ?
Cu2A N3A 1.904(7) . ?
Cu2A O7A 1.909(6) . ?
Cu2A O6A 1.951(6) . ?
Cu2A N4A 1.956(8) . ?
Co1A O9A 1.992(8) . ?
Co1A O10A 2.029(9) . ?
Co1A O6A 2.053(6) . ?
Co1A O3A 2.069(5) . ?
Co1A O4A 2.116(6) . ?
Co1A O5A 2.164(7) . ?
Co1A H9F 1.86(12) . ?
O1A C3A 1.422(14) . ?
O1A C2A 1.503(17) . ?
O2A C8A 1.353(11) . ?
O3A C22A 1.351(8) . ?
O4A C21A 1.340(10) . ?
O4A C23A 1.456(16) . ?
O5A C27A 1.356(12) . ?
O5A C26A 1.415(12) . ?
O6A C32A 1.365(11) . ?
O7A C46A 1.312(11) . ?
O8A C45A 1.349(15) . ?
O8A C47A 1.413(16) . ?
O9A H9E 0.799(13) . ?
O9A H9F 0.799(13) . ?
O10A H10E 0.800(13) . ?
O10A H10F 0.802(13) . ?
N1A C9A 1.300(10) . ?
N1A C10A 1.445(11) . ?
N2A C16A 1.342(11) . ?
N2A C15A 1.465(10) . ?
N3A C33A 1.257(13) . ?
N3A C34A 1.496(11) . ?
N4A C40A 1.239(13) . ?
N4A C39A 1.471(11) . ?
C1A C2A 1.476(11) . ?
C1A H1AA 0.9800 . ?
C1A H1AB 0.9800 . ?
C1A H1AC 0.9800 . ?
C2A H2AA 0.9900 . ?
C2A H2AB 0.9900 . ?
C3A C4A 1.319(14) . ?
C3A C8A 1.338(14) . ?
C4A C5A 1.412(17) . ?
C4A H4A 0.9500 . ?
C5A C6A 1.417(17) . ?
C5A H5A 0.9500 . ?
C6A C7A 1.447(13) . ?
C6A H6A 0.9500 . ?
C7A C8A 1.395(14) . ?
C7A C9A 1.454(13) . ?
C9A H9A 0.9500 . ?
C10A C15A 1.503(11) . ?
C10A C11A 1.512(12) . ?
C10A H10A 1.0000 . ?
C11A C12A 1.624(14) . ?
C11A H11A 0.9900 . ?
C11A H11B 0.9900 . ?
C12A C13A 1.477(14) . ?
C12A H12A 0.9900 . ?
C12A H12B 0.9900 . ?
C13A C14A 1.564(13) . ?
C13A H13A 0.9900 . ?
C13A H13B 0.9900 . ?
C14A C15A 1.513(11) . ?
C14A H14A 0.9900 . ?
C14A H14B 0.9900 . ?
C15A H15A 1.0000 . ?
C16A C17A 1.442(12) . ?
C16A H16A 0.9500 . ?
C17A C18A 1.374(11) . ?
C17A C22A 1.389(11) . ?
C18A C19A 1.418(13) . ?
C18A H18A 0.9500 . ?
C19A C20A 1.401(13) . ?
C19A H19A 0.9500 . ?
C20A C21A 1.396(12) . ?
C20A H20A 0.9500 . ?
C21A C22A 1.413(11) . ?
C23A C24A 1.56(2) . ?
C23A H23A 0.9900 . ?
C23A H23B 0.9900 . ?
C24A H24A 0.9800 . ?
C24A H24B 0.9800 . ?
C24A H24C 0.9800 . ?
C25A C26A 1.54(2) . ?
C25A H25A 0.9800 . ?
C25A H25B 0.9800 . ?
C25A H25C 0.9800 . ?
C26A H26A 0.9900 . ?
C26A H26B 0.9900 . ?
C27A C28A 1.414(14) . ?
C27A C32A 1.429(13) . ?
C28A C29A 1.397(16) . ?
C28A H28A 0.9500 . ?
C29A C30A 1.313(17) . ?
C29A H29A 0.9500 . ?
C30A C31A 1.456(14) . ?
C30A H30A 0.9500 . ?
C31A C32A 1.407(13) . ?
C31A C33A 1.476(14) . ?
C33A H33A 0.9500 . ?
C34A C35A 1.459(13) . ?
C34A C39A 1.548(12) . ?
C34A H34A 1.0000 . ?
C35A C36A 1.543(15) . ?
C35A H35A 0.9900 . ?
C35A H35B 0.9900 . ?
C36A C37A 1.530(16) . ?
C36A H36A 0.9900 . ?
C36A H36B 0.9900 . ?
C37A C38A 1.515(15) . ?
C37A H37A 0.9900 . ?
C37A H37B 0.9900 . ?
C38A C39A 1.536(13) . ?
C38A H38A 0.9900 . ?
C38A H38B 0.9900 . ?
C39A H39A 1.0000 . ?
C40A C41A 1.405(14) . ?
C40A H40A 0.9500 . ?
C41A C46A 1.389(14) . ?
C41A C42A 1.539(15) . ?
C42A C43A 1.266(16) . ?
C42A H42A 0.9500 . ?
C43A C44A 1.403(17) . ?
C43A H43A 0.9500 . ?
C44A C45A 1.380(16) . ?
C44A H44A 0.9500 . ?
C45A C46A 1.390(15) . ?
C47A C48A 1.479(10) . ?
C47A H47A 0.9900 . ?
C47A H47B 0.9900 . ?
C48A H48A 0.9800 . ?
C48A H48B 0.9800 . ?
C48A H48C 0.9800 . ?
Cu1B O2B 1.885(6) . ?
Cu1B O3B 1.951(6) . ?
Cu1B N3B 1.962(7) . ?
Cu1B N4B 1.974(8) . ?
Cu2B O7B 1.908(6) . ?
Cu2B O6B 1.933(6) . ?
Cu2B N2B 1.949(7) . ?
Cu2B N1B 1.959(7) . ?
Co1B O9B 2.033(7) . ?
Co1B O10B 2.042(8) . ?
Co1B O6B 2.101(6) . ?
Co1B O3B 2.113(7) . ?
Co1B O5B 2.165(6) . ?
Co1B O4B 2.235(7) . ?
O1B C3B 1.368(10) . ?
O1B C2B 1.469(16) . ?
O2B C8B 1.354(10) . ?
O3B C22B 1.332(11) . ?
O4B C21B 1.379(12) . ?
O4B C23B 1.483(13) . ?
O5B C27B 1.350(10) . ?
O5B C26B 1.448(10) . ?
O6B C32B 1.304(10) . ?
O7B C46B 1.284(10) . ?
O8B C45B 1.345(14) . ?
O8B C47B 1.508(17) . ?
O9B H9G 0.801(13) . ?
O9B H9H 0.801(13) . ?
O10B H10G 0.803(13) . ?
O10B H10H 0.800(13) . ?
N1B C33B 1.260(10) . ?
N1B C34B 1.471(11) . ?
N2B C40B 1.275(11) . ?
N2B C39B 1.493(11) . ?
N3B C9B 1.268(12) . ?
N3B C10B 1.455(10) . ?
N4B C16B 1.296(12) . ?
N4B C15B 1.494(12) . ?
C1B C2B 1.52(2) . ?
C1B H1BA 0.9800 . ?
C1B H1BB 0.9800 . ?
C1B H1BC 0.9800 . ?
C2B H2BA 0.9900 . ?
C2B H2BB 0.9900 . ?
C3B C4B 1.406(14) . ?
C3B C8B 1.437(11) . ?
C4B C5B 1.427(15) . ?
C4B H4B 0.9500 . ?
C5B C6B 1.360(13) . ?
C5B H5B 0.9500 . ?
C6B C7B 1.382(13) . ?
C6B H6B 0.9500 . ?
C7B C8B 1.426(12) . ?
C7B C9B 1.464(14) . ?
C9B H9B 0.9500 . ?
C10B C15B 1.497(12) . ?
C10B C11B 1.516(12) . ?
C10B H10B 1.0000 . ?
C11B C12B 1.543(14) . ?
C11B H11C 0.9900 . ?
C11B H11D 0.9900 . ?
C12B C13B 1.434(17) . ?
C12B H12C 0.9900 . ?
C12B H12D 0.9900 . ?
C13B C14B 1.547(16) . ?
C13B H13C 0.9900 . ?
C13B H13D 0.9900 . ?
C14B C15B 1.553(13) . ?
C14B H14C 0.9900 . ?
C14B H14D 0.9900 . ?
C15B H15B 1.0000 . ?
C16B C17B 1.438(14) . ?
C16B H16B 0.9500 . ?
C17B C18B 1.388(14) . ?
C17B C22B 1.405(13) . ?
C18B C19B 1.373(16) . ?
C18B H18B 0.9500 . ?
C19B C20B 1.377(15) . ?
C19B H19B 0.9500 . ?
C20B C21B 1.299(13) . ?
C20B H20B 0.9500 . ?
C21B C22B 1.426(13) . ?
C23B C24B 1.43(2) . ?
C23B H23C 0.9900 . ?
C23B H23D 0.9900 . ?
C24B H24D 0.9800 . ?
C24B H24E 0.9800 . ?
C24B H24F 0.9800 . ?
C25B C26B 1.493(12) . ?
C25B H25D 0.9800 . ?
C25B H25E 0.9800 . ?
C25B H25F 0.9800 . ?
C26B H26C 0.9900 . ?
C26B H26D 0.9900 . ?
C27B C28B 1.368(11) . ?
C27B C32B 1.455(12) . ?
C28B C29B 1.457(12) . ?
C28B H28B 0.9500 . ?
C29B C30B 1.358(12) . ?
C29B H29B 0.9500 . ?
C30B C31B 1.444(11) . ?
C30B H30B 0.9500 . ?
C31B C32B 1.402(12) . ?
C31B C33B 1.419(12) . ?
C33B H33B 0.9500 . ?
C34B C35B 1.516(12) . ?
C34B C39B 1.518(11) . ?
C34B H34B 1.0000 . ?
C35B C36B 1.565(14) . ?
C35B H35C 0.9900 . ?
C35B H35D 0.9900 . ?
C36B C37B 1.499(13) . ?
C36B H36C 0.9900 . ?
C36B H36D 0.9900 . ?
C37B C38B 1.464(13) . ?
C37B H37C 0.9900 . ?
C37B H37D 0.9900 . ?
C38B C39B 1.484(12) . ?
C38B H38C 0.9900 . ?
C38B H38D 0.9900 . ?
C39B H39B 1.0000 . ?
C40B C41B 1.452(14) . ?
C40B H40B 0.9500 . ?
C41B C46B 1.383(13) . ?
C41B C42B 1.388(13) . ?
C42B C43B 1.348(14) . ?
C42B H42B 0.9500 . ?
C43B C44B 1.415(16) . ?
C43B H43B 0.9500 . ?
C44B C45B 1.451(15) . ?
C44B H44B 0.9500 . ?
C45B C46B 1.514(15) . ?
C47B C48B 1.515(11) . ?
C47B H47C 0.9900 . ?
C47B H47D 0.9900 . ?
C48B H48D 0.9800 . ?
C48B H48E 0.9800 . ?
C48B H48F 0.9800 . ?
Cu1C O2C 1.905(5) . ?
Cu1C N1C 1.944(6) . ?
Cu1C O3C 1.962(5) . ?
Cu1C N2C 1.979(6) . ?
Cu2C O7C 1.875(6) . ?
Cu2C N4C 1.931(6) . ?
Cu2C O6C 1.936(5) . ?
Cu2C N3C 1.945(7) . ?
Co1C O9C 2.015(7) . ?
Co1C O3C 2.080(6) . ?
Co1C O10C 2.085(9) . ?
Co1C O6C 2.107(5) . ?
Co1C O5C 2.120(6) . ?
Co1C O4C 2.162(5) . ?
O1C C3C 1.374(10) . ?
O1C C2C 1.433(9) . ?
O2C C8C 1.300(8) . ?
O3C C22C 1.350(9) . ?
O4C C21C 1.406(9) . ?
O4C C23C 1.459(10) . ?
O5C C27C 1.453(9) . ?
O5C C26C 1.460(10) . ?
O6C C32C 1.359(9) . ?
O7C C46C 1.344(11) . ?
O8C C45C 1.396(12) . ?
O8C C47C 1.422(11) . ?
O9C H9I 0.801(13) . ?
O9C H9J 0.804(13) . ?
O10C H10I 0.800(13) . ?
O10C H10J 0.801(13) . ?
N1C C9C 1.293(9) . ?
N1C C10C 1.466(9) . ?
N2C C16C 1.278(10) . ?
N2C C15C 1.447(10) . ?
N3C C33C 1.261(11) . ?
N3C C34C 1.496(9) . ?
N4C C40C 1.286(12) . ?
N4C C39C 1.443(10) . ?
C1C C2C 1.557(14) . ?
C1C H1CA 0.9800 . ?
C1C H1CB 0.9800 . ?
C1C H1CC 0.9800 . ?
C2C H2CA 0.9900 . ?
C2C H2CB 0.9900 . ?
C3C C4C 1.368(11) . ?
C3C C8C 1.453(11) . ?
C4C C5C 1.365(11) . ?
C4C H4C 0.9500 . ?
C5C C6C 1.417(11) . ?
C5C H5C 0.9500 . ?
C6C C7C 1.424(9) . ?
C6C H6C 0.9500 . ?
C7C C8C 1.394(9) . ?
C7C C9C 1.458(9) . ?
C9C H9C 0.9500 . ?
C10C C15C 1.469(10) . ?
C10C C11C 1.557(11) . ?
C10C H10C 1.0000 . ?
C11C C12C 1.542(11) . ?
C11C H11E 0.9900 . ?
C11C H11F 0.9900 . ?
C12C C13C 1.506(11) . ?
C12C H12E 0.9900 . ?
C12C H12F 0.9900 . ?
C13C C14C 1.526(11) . ?
C13C H13E 0.9900 . ?
C13C H13F 0.9900 . ?
C14C C15C 1.523(9) . ?
C14C H14E 0.9900 . ?
C14C H14F 0.9900 . ?
C15C H15C 1.0000 . ?
C16C C17C 1.424(11) . ?
C16C H16C 0.9500 . ?
C17C C18C 1.404(10) . ?
C17C C22C 1.453(11) . ?
C18C C19C 1.380(12) . ?
C18C H18C 0.9500 . ?
C19C C20C 1.373(12) . ?
C19C H19C 0.9500 . ?
C20C C21C 1.366(10) . ?
C20C H20C 0.9500 . ?
C21C C22C 1.419(11) . ?
C23C C24C 1.479(12) . ?
C23C H23E 0.9900 . ?
C23C H23F 0.9900 . ?
C24C H24G 0.9800 . ?
C24C H24H 0.9800 . ?
C24C H24I 0.9800 . ?
C25C C26C 1.503(13) . ?
C25C H25G 0.9800 . ?
C25C H25H 0.9800 . ?
C25C H25I 0.9800 . ?
C26C H26E 0.9900 . ?
C26C H26F 0.9900 . ?
C27C C28C 1.331(12) . ?
C27C C32C 1.421(9) . ?
C28C C29C 1.430(13) . ?
C28C H28C 0.9500 . ?
C29C C30C 1.358(12) . ?
C29C H29C 0.9500 . ?
C30C C31C 1.368(12) . ?
C30C H30C 0.9500 . ?
C31C C32C 1.386(10) . ?
C31C C33C 1.427(11) . ?
C33C H33C 0.9500 . ?
C34C C39C 1.483(12) . ?
C34C C35C 1.630(13) . ?
C34C H34C 1.0000 . ?
C35C C36C 1.544(13) . ?
C35C H35E 0.9900 . ?
C35C H35F 0.9900 . ?
C36C C37C 1.543(15) . ?
C36C H36E 0.9900 . ?
C36C H36F 0.9900 . ?
C37C C38C 1.506(15) . ?
C37C H37E 0.9900 . ?
C37C H37F 0.9900 . ?
C38C C39C 1.567(12) . ?
C38C H38E 0.9900 . ?
C38C H38F 0.9900 . ?
C39C H39C 1.0000 . ?
C40C C41C 1.478(14) . ?
C40C H40C 0.9500 . ?
C41C C46C 1.366(13) . ?
C41C C42C 1.373(14) . ?
C42C C43C 1.428(17) . ?
C42C H42C 0.9500 . ?
C43C C44C 1.356(16) . ?
C43C H43C 0.9500 . ?
C44C C45C 1.364(14) . ?
C44C H44C 0.9500 . ?
C45C C46C 1.487(13) . ?
C47C C48C 1.431(15) . ?
C47C H47E 0.9900 . ?
C47C H47F 0.9900 . ?
C48C H48G 0.9800 . ?
C48C H48H 0.9800 . ?
C48C H48I 0.9800 . ?
Cu1D O2D 1.902(5) . ?
Cu1D O3D 1.949(5) . ?
Cu1D N2D 1.953(6) . ?
Cu1D N1D 1.971(6) . ?
Cu2D O6D 1.905(5) . ?
Cu2D N3D 1.945(6) . ?
Cu2D N4D 1.956(6) . ?
Cu2D O7D 1.958(5) . ?
Co1D O10D 1.964(6) . ?
Co1D O9D 2.014(6) . ?
Co1D O7D 2.075(5) . ?
Co1D O3D 2.078(5) . ?
Co1D O4D 2.161(5) . ?
Co1D O8D 2.188(6) . ?
O1D C3D 1.364(10) . ?
O1D C2D 1.426(10) . ?
O2D C8D 1.338(9) . ?
O3D C22D 1.317(9) . ?
O4D C21D 1.362(9) . ?
O4D C23D 1.478(9) . ?
O5D C27D 1.340(9) . ?
O5D C26D 1.447(10) . ?
O6D C32D 1.346(8) . ?
O7D C46D 1.368(8) . ?
O8D C45D 1.374(9) . ?
O8D C47D 1.486(9) . ?
O9D H9K 0.802(13) . ?
O9D H9L 0.799(13) . ?
O10D H10L 0.785(13) . ?
O10D H10K 0.799(12) . ?
N1D C9D 1.268(11) . ?
N1D C10D 1.509(10) . ?
N2D C16D 1.287(10) . ?
N2D C15D 1.463(9) . ?
N3D C33D 1.272(10) . ?
N3D C34D 1.469(9) . ?
N4D C40D 1.277(10) . ?
N4D C39D 1.475(9) . ?
C1D C2D 1.554(12) . ?
C1D H1DA 0.9800 . ?
C1D H1DB 0.9800 . ?
C1D H1DC 0.9800 . ?
C2D H2DA 0.9900 . ?
C2D H2DB 0.9900 . ?
C3D C8D 1.394(11) . ?
C3D C4D 1.418(12) . ?
C4D C5D 1.357(13) . ?
C4D H4D 0.9500 . ?
C5D C6D 1.331(14) . ?
C5D H5D 0.9500 . ?
C6D C7D 1.435(11) . ?
C6D H6D 0.9500 . ?
C7D C9D 1.397(11) . ?
C7D C8D 1.416(10) . ?
C9D H9D 0.9500 . ?
C10D C11D 1.485(10) . ?
C10D C15D 1.563(10) . ?
C10D H10D 1.0000 . ?
C11D C12D 1.550(13) . ?
C11D H11G 0.9900 . ?
C11D H11H 0.9900 . ?
C12D C13D 1.539(13) . ?
C12D H12G 0.9900 . ?
C12D H12H 0.9900 . ?
C13D C14D 1.548(12) . ?
C13D H13G 0.9900 . ?
C13D H13H 0.9900 . ?
C14D C15D 1.504(11) . ?
C14D H14G 0.9900 . ?
C14D H14H 0.9900 . ?
C15D H15D 1.0000 . ?
C16D C17D 1.447(10) . ?
C16D H16D 0.9500 . ?
C17D C18D 1.390(11) . ?
C17D C22D 1.447(10) . ?
C18D C19D 1.390(11) . ?
C18D H18D 0.9500 . ?
C19D C20D 1.363(12) . ?
C19D H19D 0.9500 . ?
C20D C21D 1.388(11) . ?
C20D H20D 0.9500 . ?
C21D C22D 1.421(10) . ?
C23D C24D 1.488(13) . ?
C23D H23G 0.9900 . ?
C23D H23H 0.9900 . ?
C24D H24J 0.9800 . ?
C24D H24K 0.9800 . ?
C24D H24L 0.9800 . ?
C25D C26D 1.500(12) . ?
C25D H25J 0.9800 . ?
C25D H25K 0.9800 . ?
C25D H25L 0.9800 . ?
C26D H26G 0.9900 . ?
C26D H26H 0.9900 . ?
C27D C28D 1.385(11) . ?
C27D C32D 1.457(10) . ?
C28D C29D 1.413(12) . ?
C28D H28D 0.9500 . ?
C29D C30D 1.304(12) . ?
C29D H29D 0.9500 . ?
C30D C31D 1.445(11) . ?
C30D H30D 0.9500 . ?
C31D C33D 1.407(11) . ?
C31D C32D 1.424(10) . ?
C33D H33D 0.9500 . ?
C34D C35D 1.551(12) . ?
C34D C39D 1.559(10) . ?
C34D H34D 1.0000 . ?
C35D C36D 1.514(13) . ?
C35D H35G 0.9900 . ?
C35D H35H 0.9900 . ?
C36D C37D 1.570(12) . ?
C36D H36G 0.9900 . ?
C36D H36H 0.9900 . ?
C37D C38D 1.536(13) . ?
C37D H37G 0.9900 . ?
C37D H37H 0.9900 . ?
C38D C39D 1.568(11) . ?
C38D H38G 0.9900 . ?
C38D H38H 0.9900 . ?
C39D H39D 1.0000 . ?
C40D C41D 1.484(11) . ?
C40D H40D 0.9500 . ?
C41D C46D 1.369(10) . ?
C41D C42D 1.392(10) . ?
C42D C43D 1.372(12) . ?
C42D H42D 0.9500 . ?
C43D C44D 1.440(12) . ?
C43D H43D 0.9500 . ?
C44D C45D 1.405(10) . ?
C44D H44D 0.9500 . ?
C45D C46D 1.408(11) . ?
C47D C48D 1.488(12) . ?
C47D H47G 0.9900 . ?
C47D H47H 0.9900 . ?
C48D H48J 0.9800 . ?
C48D H48K 0.9800 . ?
C48D H48L 0.9800 . ?
Cl1 O3 1.446(6) . ?
Cl1 O4 1.485(6) . ?
Cl1 O2 1.487(6) . ?
Cl1 O1 1.557(6) . ?
Cl2 O6 1.464(6) . ?
Cl2 O8 1.469(6) . ?
Cl2 O7 1.483(6) . ?
Cl2 O5 1.533(6) . ?
Cl3 O10 1.463(8) . ?
Cl3 O9 1.509(8) . ?
Cl3 O12 1.511(8) . ?
Cl3 O11 1.518(8) . ?
Cl4 O16 1.460(7) . ?
Cl4 O13 1.481(7) . ?
Cl4 O14 1.513(7) . ?
Cl4 O15 1.532(7) . ?
Cl5 O20 1.478(6) . ?
Cl5 O19 1.481(6) . ?
Cl5 O17 1.489(6) . ?
Cl5 O18 1.503(6) . ?
Cl6 O24 1.478(6) . ?
Cl6 O23 1.494(6) . ?
Cl6 O21 1.502(6) . ?
Cl6 O22 1.503(6) . ?
Cl7 O25 1.444(7) . ?
Cl7 O27 1.486(6) . ?
Cl7 O28 1.498(7) . ?
Cl7 O26 1.549(7) . ?
Cl8 O29 1.480(6) . ?
Cl8 O31 1.481(6) . ?
Cl8 O30 1.493(6) . ?
Cl8 O32 1.500(6) . ?
O1W C1W 1.462(18) . ?
O1W H1OW 0.8400 . ?
C1W H1WA 0.9800 . ?
C1W H1WB 0.9800 . ?
C1W H1WC 0.9800 . ?
C2W O2W 1.385(12) . ?
C2W H2WA 0.9800 . ?
C2W H2WB 0.9800 . ?
C2W H2WC 0.9800 . ?
O2W H2OW 0.8400 . ?
C3W O3W 1.376(15) . ?
C3W H3WA 0.9800 . ?
C3W H3WB 0.9800 . ?
C3W H3WC 0.9800 . ?
O3W H3OW 0.8400 . ?
C4W O4W 1.477(15) . ?
C4W H4WA 0.9800 . ?
C4W H4WB 0.9800 . ?
C4W H4WC 0.9800 . ?
O4W H4OW 0.8400 . ?
O5W H5WA 0.807(13) . ?
O5W H5WB 0.803(13) . ?
